data_7115808
loop_
_publ_author_name
'Sharon E. Baillie'
'Tobias D. Bluemke'
'William Clegg'
'Alan R. Kennedy'
'Jan Klett'
'Luca Russo'
'Marco de Tullio'
'Eva Hevia'

_publ_section_title
;
 Potassium-alkyl magnesiates: synthesis, structures and Mg-H exchange
 applications of aromatic and heterocyclic substrates
;
_journal_name_full Chem.Commun.
_journal_page_first 12859
_journal_paper_doi 10.1039/C4cc05305B
_journal_volume 50
_journal_year 2014
_chemical_formula_sum 'C34 H90 K2 Mg N6 Si4'
_chemical_formula_weight 797.99
_chemical_name_systematic
;
 ?
;
_space_group_IT_number 19
_symmetry_cell_setting orthorhombic
_symmetry_space_group_name_Hall 'P 2ac 2ab'
_symmetry_space_group_name_H-M 'P 21 21 21'
_atom_sites_solution_hydrogens geom
_atom_sites_solution_primary direct
_atom_sites_solution_secondary difmap
_audit_creation_method SHELXL-97
_cell_angle_alpha 90.00
_cell_angle_beta 90.00
_cell_angle_gamma 90.00
_cell_formula_units_Z 4
_cell_length_a 12.2327(4)
_cell_length_b 17.0823(5)
_cell_length_c 25.0444(9)
_cell_measurement_reflns_used 11114
_cell_measurement_temperature 123(2)
_cell_measurement_theta_max 30.4274
_cell_measurement_theta_min 2.7102
_cell_volume 5233.3(3)
_computing_structure_refinement 'SHELXL-97 (Sheldrick, 2008)'
_diffrn_ambient_temperature 123(2)
_diffrn_measured_fraction_theta_full 0.998
_diffrn_measured_fraction_theta_max 0.997
_diffrn_measurement_device_type 'Oxford Diffraction Gemini S'
_diffrn_measurement_method 'omega scans'
_diffrn_radiation_monochromator graphite
_diffrn_radiation_source 'fine-focus sealed tube'
_diffrn_radiation_type MoK\a
_diffrn_radiation_wavelength 0.71073
_diffrn_reflns_av_R_equivalents 0.0572
_diffrn_reflns_av_sigmaI/netI 0.1182
_diffrn_reflns_limit_h_max 16
_diffrn_reflns_limit_h_min -15
_diffrn_reflns_limit_k_max 23
_diffrn_reflns_limit_k_min -23
_diffrn_reflns_limit_l_max 33
_diffrn_reflns_limit_l_min -32
_diffrn_reflns_number 40219
_diffrn_reflns_theta_full 27.00
_diffrn_reflns_theta_max 29.00
_diffrn_reflns_theta_min 2.72
_exptl_absorpt_coefficient_mu 0.311
_exptl_absorpt_correction_T_max 1.00000
_exptl_absorpt_correction_T_min 0.96493
_exptl_absorpt_correction_type multi-scan
_exptl_absorpt_process_details
;
CrysAlisPro, Oxford Diffraction Ltd.,
Version 1.171.33.66 (release 28-04-2010 CrysAlis171 .NET)
(compiled Apr 28 2010,14:27:37)
Empirical absorption correction using spherical harmonics,
 implemented in SCALE3 ABSPACK scaling algorithm.
;
_exptl_crystal_colour colourless
_exptl_crystal_density_diffrn 1.013
_exptl_crystal_density_method 'not measured'
_exptl_crystal_description plate
_exptl_crystal_F_000 1768
_exptl_crystal_size_max 0.3
_exptl_crystal_size_mid 0.3
_exptl_crystal_size_min 0.06
_refine_diff_density_max 0.411
_refine_diff_density_min -0.246
_refine_diff_density_rms 0.044
_refine_ls_abs_structure_details 'Flack H D (1983), Acta Cryst. A39, 876-881'
_refine_ls_abs_structure_Flack 0.17(2)
_refine_ls_extinction_method none
_refine_ls_goodness_of_fit_ref 0.806
_refine_ls_hydrogen_treatment constr
_refine_ls_matrix_type full
_refine_ls_number_parameters 495
_refine_ls_number_reflns 13880
_refine_ls_number_restraints 170
_refine_ls_restrained_S_all 0.805
_refine_ls_R_factor_all 0.0796
_refine_ls_R_factor_gt 0.0418
_refine_ls_shift/su_max 0.002
_refine_ls_shift/su_mean 0.000
_refine_ls_structure_factor_coef Fsqd
_refine_ls_weighting_details 'calc w=1/[\s^2^(Fo^2^)+(0.0188P)^2^+0.0000P] where P=(Fo^2^+2Fc^2^)/3'
_refine_ls_weighting_scheme calc
_refine_ls_wR_factor_gt 0.0548
_refine_ls_wR_factor_ref 0.0596
_reflns_number_gt 8778
_reflns_number_total 13880
_reflns_threshold_expression I>2\s(I)
_cod_data_source_file c4cc05305b2.cif
_cod_data_source_block jksha21
_cod_original_sg_symbol_H-M P212121
_cod_database_code 7115808

loop_
_symmetry_equiv_pos_as_xyz
'x, y, z'
'-x+1/2, -y, z+1/2'
'-x, y+1/2, -z+1/2'
'x+1/2, -y+1/2, -z'

loop_
_atom_site_label
_atom_site_type_symbol
_atom_site_fract_x
_atom_site_fract_y
_atom_site_fract_z
_atom_site_U_iso_or_equiv
_atom_site_adp_type
_atom_site_occupancy
_atom_site_symmetry_multiplicity
_atom_site_calc_flag
_atom_site_refinement_flags
_atom_site_disorder_assembly
_atom_site_disorder_group
K1 K 0.26611(3) -0.04735(2) 1.022182(17) 0.02552(11) Uani 1 1 d . . .
K2 K 0.72530(4) 0.02423(2) 0.853530(17) 0.02666(11) Uani 1 1 d . . .
Mg1 Mg 0.49198(5) -0.00173(3) 0.93528(3) 0.01822(14) Uani 1 1 d . A .
C1 C 0.50442(16) 0.09692(10) 0.87464(8) 0.0221(5) Uani 1 1 d . A .
H1A H 0.5586 0.1355 0.8877 0.027 Uiso 1 1 calc R . .
H1B H 0.5325 0.0751 0.8407 0.027 Uiso 1 1 calc R . .
Si1 Si 0.37640(5) 0.14772(3) 0.86119(2) 0.02664(14) Uani 1 1 d . . .
C11 C 0.3950(2) 0.25247(12) 0.83815(11) 0.0598(8) Uani 1 1 d . A .
H11A H 0.4314 0.2827 0.8663 0.090 Uiso 1 1 calc R . .
H11B H 0.3234 0.2756 0.8305 0.090 Uiso 1 1 calc R . .
H11C H 0.4399 0.2533 0.8057 0.090 Uiso 1 1 calc R . .
C12 C 0.28008(17) 0.15276(10) 0.91898(8) 0.0322(5) Uani 1 1 d . A .
H12A H 0.3130 0.1839 0.9476 0.048 Uiso 1 1 calc R . .
H12B H 0.2652 0.0997 0.9320 0.048 Uiso 1 1 calc R . .
H12C H 0.2115 0.1773 0.9076 0.048 Uiso 1 1 calc R . .
C13 C 0.29792(19) 0.09720(14) 0.80696(9) 0.0497(7) Uani 1 1 d . A .
H13A H 0.2726 0.0461 0.8198 0.074 Uiso 1 1 calc R . .
H13B H 0.3453 0.0898 0.7758 0.074 Uiso 1 1 calc R . .
H13C H 0.2348 0.1293 0.7969 0.074 Uiso 1 1 calc R . .
C2 C 0.46513(15) 0.05529(10) 1.01522(7) 0.0205(5) Uani 1 1 d . A .
H2A H 0.3897 0.0763 1.0161 0.025 Uiso 1 1 calc R . .
H2B H 0.4703 0.0144 1.0431 0.025 Uiso 1 1 calc R . .
Si2 Si 0.55886(5) 0.13413(3) 1.03249(2) 0.02348(14) Uani 1 1 d . . .
C21 C 0.58578(19) 0.14139(12) 1.10625(8) 0.0428(7) Uani 1 1 d . A .
H21A H 0.6183 0.0924 1.1189 0.064 Uiso 1 1 calc R . .
H21B H 0.5168 0.1508 1.1251 0.064 Uiso 1 1 calc R . .
H21C H 0.6363 0.1848 1.1132 0.064 Uiso 1 1 calc R . .
C22 C 0.69760(17) 0.12509(12) 1.00162(10) 0.0450(7) Uani 1 1 d . A .
H22A H 0.7298 0.0746 1.0114 0.067 Uiso 1 1 calc R . .
H22B H 0.7445 0.1675 1.0146 0.067 Uiso 1 1 calc R . .
H22C H 0.6911 0.1285 0.9627 0.067 Uiso 1 1 calc R . .
C23 C 0.50426(18) 0.23232(10) 1.01138(9) 0.0334(6) Uani 1 1 d . A .
H23A H 0.4959 0.2334 0.9725 0.050 Uiso 1 1 calc R . .
H23B H 0.5554 0.2734 1.0224 0.050 Uiso 1 1 calc R . .
H23C H 0.4331 0.2413 1.0283 0.050 Uiso 1 1 calc R . .
C3 C 0.35359(16) -0.08080(10) 0.90976(8) 0.0247(5) Uani 1 1 d . A .
H3A H 0.3369 -0.1167 0.9397 0.030 Uiso 1 1 calc R . .
H3B H 0.2880 -0.0480 0.9038 0.030 Uiso 1 1 calc R . .
Si3 Si 0.37622(5) -0.13949(3) 0.85005(2) 0.02929(15) Uani 1 1 d . . .
C31 C 0.4376(2) -0.23692(11) 0.86752(9) 0.0430(7) Uani 1 1 d . A .
H31A H 0.3867 -0.2663 0.8901 0.064 Uiso 1 1 calc R . .
H31B H 0.5064 -0.2288 0.8868 0.064 Uiso 1 1 calc R . .
H31C H 0.4519 -0.2665 0.8347 0.064 Uiso 1 1 calc R . .
C32 C 0.24847(19) -0.15861(12) 0.80992(9) 0.0520(7) Uani 1 1 d . A .
H32A H 0.2119 -0.1088 0.8022 0.078 Uiso 1 1 calc R . .
H32B H 0.1991 -0.1924 0.8304 0.078 Uiso 1 1 calc R . .
H32C H 0.2680 -0.1845 0.7763 0.078 Uiso 1 1 calc R . .
C33 C 0.47262(18) -0.09441(12) 0.80094(8) 0.0396(6) Uani 1 1 d . A .
H33A H 0.4453 -0.0428 0.7903 0.059 Uiso 1 1 calc R . .
H33B H 0.4782 -0.1281 0.7694 0.059 Uiso 1 1 calc R . .
H33C H 0.5449 -0.0888 0.8174 0.059 Uiso 1 1 calc R . .
C4 C 0.64475(15) -0.07695(10) 0.94328(8) 0.0198(5) Uani 1 1 d . A .
H4A H 0.6536 -0.1082 0.9103 0.024 Uiso 1 1 calc R . .
H4B H 0.7091 -0.0421 0.9464 0.024 Uiso 1 1 calc R . .
Si4 Si 0.64333(4) -0.14334(3) 1.00032(2) 0.02289(13) Uani 1 1 d . . .
C41 C 0.70423(18) -0.09702(11) 1.06150(8) 0.0369(6) Uani 1 1 d . A .
H41A H 0.6638 -0.0492 1.0703 0.055 Uiso 1 1 calc R . .
H41B H 0.7810 -0.0840 1.0547 0.055 Uiso 1 1 calc R . .
H41C H 0.6997 -0.1337 1.0915 0.055 Uiso 1 1 calc R . .
C42 C 0.71848(18) -0.23827(10) 0.98838(9) 0.0363(6) Uani 1 1 d . A .
H42A H 0.6829 -0.2672 0.9594 0.054 Uiso 1 1 calc R . .
H42B H 0.7172 -0.2699 1.0210 0.054 Uiso 1 1 calc R . .
H42C H 0.7944 -0.2270 0.9785 0.054 Uiso 1 1 calc R . .
C43 C 0.50341(16) -0.17519(10) 1.02214(9) 0.0312(5) Uani 1 1 d . A .
H43A H 0.4616 -0.1295 1.0340 0.047 Uiso 1 1 calc R . .
H43B H 0.5100 -0.2126 1.0517 0.047 Uiso 1 1 calc R . .
H43C H 0.4656 -0.2002 0.9921 0.047 Uiso 1 1 calc R . .
N51 N 0.0502(4) -0.0298(2) 0.98271(12) 0.0347(8) Uani 0.842(2) 1 d PU A 1
C511 C 0.0002(7) -0.1040(3) 0.99717(18) 0.0581(14) Uani 0.842(2) 1 d PU A 1
H51A H 0.0397 -0.1469 0.9798 0.087 Uiso 0.842(2) 1 calc PR A 1
H51B H -0.0763 -0.1043 0.9854 0.087 Uiso 0.842(2) 1 calc PR A 1
H51C H 0.0032 -0.1107 1.0360 0.087 Uiso 0.842(2) 1 calc PR A 1
C512 C 0.0463(3) -0.0221(2) 0.92511(13) 0.0715(12) Uani 0.842(2) 1 d PU A 1
H51D H 0.0827 0.0265 0.9144 0.107 Uiso 0.842(2) 1 calc PR A 1
H51E H -0.0301 -0.0209 0.9133 0.107 Uiso 0.842(2) 1 calc PR A 1
H51F H 0.0835 -0.0668 0.9086 0.107 Uiso 0.842(2) 1 calc PR A 1
C513 C -0.0053(2) 0.03517(16) 1.00789(14) 0.0526(9) Uani 0.842(2) 1 d PU A 1
H51M H -0.0844 0.0309 0.9998 0.063 Uiso 0.842(2) 1 calc PR A 1
H51N H 0.0213 0.0843 0.9915 0.063 Uiso 0.842(2) 1 calc PR A 1
N52 N 0.1200(5) 0.0448(3) 1.0851(5) 0.0389(8) Uani 0.842(2) 1 d PU A 1
C521 C 0.0076(4) 0.0413(3) 1.0653(3) 0.0628(11) Uani 0.842(2) 1 d PU A 1
H52G H -0.0289 -0.0042 1.0821 0.075 Uiso 0.842(2) 1 calc PR A 1
H52H H -0.0311 0.0890 1.0775 0.075 Uiso 0.842(2) 1 calc PR A 1
C522 C 0.1708(4) 0.11977(19) 1.07253(16) 0.0422(10) Uani 0.842(2) 1 d PU A 1
H52A H 0.2461 0.1202 1.0859 0.063 Uiso 0.842(2) 1 calc PR A 1
H52B H 0.1293 0.1620 1.0895 0.063 Uiso 0.842(2) 1 calc PR A 1
H52C H 0.1711 0.1275 1.0337 0.063 Uiso 0.842(2) 1 calc PR A 1
C523 C 0.1271(2) 0.03044(14) 1.14254(10) 0.0511(7) Uani 1 1 d DU . .
H52I H 0.0771 -0.0131 1.1517 0.061 Uiso 1 1 calc R A 1
H52J H 0.1011 0.0777 1.1616 0.061 Uiso 1 1 calc R A 1
N51A N 0.041(2) -0.0364(14) 0.9984(7) 0.0347(8) Uani 0.158(2) 1 d PD A 2
C514 C 0.008(4) -0.1133(16) 0.9782(13) 0.0581(14) Uani 0.158(2) 1 d PD A 2
H51G H 0.0028 -0.1504 1.0079 0.087 Uiso 0.158(2) 1 calc PR A 2
H51H H 0.0614 -0.1321 0.9522 0.087 Uiso 0.158(2) 1 calc PR A 2
H51I H -0.0640 -0.1087 0.9609 0.087 Uiso 0.158(2) 1 calc PR A 2
C515 C 0.0255(18) 0.0151(14) 0.9520(8) 0.0715(12) Uani 0.158(2) 1 d PD A 2
H51J H 0.0729 -0.0020 0.9227 0.107 Uiso 0.158(2) 1 calc PR A 2
H51K H 0.0439 0.0691 0.9619 0.107 Uiso 0.158(2) 1 calc PR A 2
H51L H -0.0510 0.0127 0.9405 0.107 Uiso 0.158(2) 1 calc PR A 2
C516 C -0.0242(12) -0.0085(9) 1.0437(8) 0.0526(9) Uani 0.158(2) 1 d PD A 2
H51O H -0.0290 -0.0511 1.0704 0.063 Uiso 0.158(2) 1 calc PR A 2
H51P H -0.0992 0.0023 1.0309 0.063 Uiso 0.158(2) 1 calc PR A 2
N52A N 0.134(3) 0.0588(17) 1.087(3) 0.0389(8) Uani 0.158(2) 1 d PD A 2
C524 C 0.019(3) 0.0642(17) 1.0712(18) 0.0628(11) Uani 0.158(2) 1 d PD A 2
H52K H 0.0100 0.1094 1.0468 0.075 Uiso 0.158(2) 1 calc PR A 2
H52L H -0.0255 0.0743 1.1034 0.075 Uiso 0.158(2) 1 calc PR A 2
C525 C 0.179(3) 0.1389(14) 1.0868(10) 0.0422(10) Uani 0.158(2) 1 d PD A 2
H52D H 0.2535 0.1383 1.1010 0.063 Uiso 0.158(2) 1 calc PR A 2
H52E H 0.1330 0.1726 1.1092 0.063 Uiso 0.158(2) 1 calc PR A 2
H52F H 0.1798 0.1592 1.0502 0.063 Uiso 0.158(2) 1 calc PR A 2
N53 N 0.29209(17) -0.05554(11) 1.13647(7) 0.0451(5) Uani 1 1 d U A .
C531 C 0.2329(3) -0.12830(12) 1.14542(9) 0.0683(9) Uani 1 1 d U A .
H53A H 0.1583 -0.1233 1.1315 0.102 Uiso 1 1 calc R . .
H53B H 0.2301 -0.1394 1.1838 0.102 Uiso 1 1 calc R . .
H53C H 0.2704 -0.1712 1.1270 0.102 Uiso 1 1 calc R . .
C532 C 0.4039(2) -0.06247(18) 1.15602(11) 0.0811(10) Uani 1 1 d U . .
H53D H 0.4400 -0.1066 1.1383 0.122 Uiso 1 1 calc R A .
H53E H 0.4029 -0.0713 1.1947 0.122 Uiso 1 1 calc R . .
H53F H 0.4439 -0.0141 1.1482 0.122 Uiso 1 1 calc R . .
C533 C 0.2396(2) 0.01053(13) 1.16256(9) 0.0495(7) Uani 1 1 d DU A .
H53G H 0.2869 0.0571 1.1581 0.059 Uiso 1 1 calc R . .
H53H H 0.2348 -0.0007 1.2013 0.059 Uiso 1 1 calc R . .
N61 N 0.8276(3) -0.0945(2) 0.78970(12) 0.0373(7) Uani 0.842(2) 1 d PU A 2
C611 C 0.7973(3) -0.1717(2) 0.80982(19) 0.0618(14) Uani 0.842(2) 1 d PU A 2
H61A H 0.8291 -0.1793 0.8454 0.093 Uiso 0.842(2) 1 calc PR A 2
H61B H 0.8250 -0.2121 0.7855 0.093 Uiso 0.842(2) 1 calc PR A 2
H61C H 0.7175 -0.1755 0.8121 0.093 Uiso 0.842(2) 1 calc PR A 2
C612 C 0.9481(3) -0.08917(18) 0.78878(15) 0.0692(11) Uani 0.842(2) 1 d PU A 2
H61D H 0.9699 -0.0377 0.7751 0.104 Uiso 0.842(2) 1 calc PR A 2
H61E H 0.9777 -0.1302 0.7655 0.104 Uiso 0.842(2) 1 calc PR A 2
H61F H 0.9766 -0.0960 0.8250 0.104 Uiso 0.842(2) 1 calc PR A 2
C613 C 0.7815(3) -0.08408(15) 0.73627(11) 0.0358(7) Uani 0.842(2) 1 d PU A 2
H61M H 0.7022 -0.0956 0.7375 0.043 Uiso 0.842(2) 1 calc PR A 2
H61N H 0.8160 -0.1221 0.7116 0.043 Uiso 0.842(2) 1 calc PR A 2
N62 N 0.7301(4) 0.05784(15) 0.7407(3) 0.0301(8) Uani 0.842(2) 1 d PU A 2
C621 C 0.7982(3) -0.00127(15) 0.71429(11) 0.0368(8) Uani 0.842(2) 1 d PU A 2
H62G H 0.8761 0.0134 0.7185 0.044 Uiso 0.842(2) 1 calc PR A 2
H62H H 0.7814 -0.0013 0.6756 0.044 Uiso 0.842(2) 1 calc PR A 2
C622 C 0.6199(7) 0.0584(4) 0.7191(5) 0.0436(13) Uani 0.842(2) 1 d PU A 2
H62A H 0.5869 0.0066 0.7235 0.065 Uiso 0.842(2) 1 calc PR A 2
H62B H 0.6226 0.0717 0.6810 0.065 Uiso 0.842(2) 1 calc PR A 2
H62C H 0.5758 0.0974 0.7381 0.065 Uiso 0.842(2) 1 calc PR A 2
C623 C 0.7723(3) 0.13755(15) 0.73281(10) 0.0361(7) Uani 0.842(2) 1 d PU A 2
H62I H 0.7158 0.1755 0.7443 0.043 Uiso 0.842(2) 1 calc PR A 2
H62J H 0.7856 0.1459 0.6942 0.043 Uiso 0.842(2) 1 calc PR A 2
N63 N 0.8624(4) 0.1529(2) 0.82023(10) 0.0318(7) Uani 0.842(2) 1 d PU A 2
C631 C 0.7972(3) 0.2191(2) 0.83955(12) 0.0475(10) Uani 0.842(2) 1 d PU A 2
H63A H 0.7896 0.2156 0.8784 0.071 Uiso 0.842(2) 1 calc PR A 2
H63B H 0.7246 0.2176 0.8230 0.071 Uiso 0.842(2) 1 calc PR A 2
H63C H 0.8337 0.2682 0.8302 0.071 Uiso 0.842(2) 1 calc PR A 2
C632 C 0.9695(3) 0.15825(19) 0.84659(16) 0.0530(11) Uani 0.842(2) 1 d PU A 2
H63D H 0.9595 0.1575 0.8854 0.080 Uiso 0.842(2) 1 calc PR A 2
H63E H 1.0055 0.2071 0.8361 0.080 Uiso 0.842(2) 1 calc PR A 2
H63F H 1.0150 0.1137 0.8358 0.080 Uiso 0.842(2) 1 calc PR A 2
C633 C 0.8758(2) 0.15395(17) 0.76273(12) 0.0363(8) Uani 0.842(2) 1 d PU A 2
H63M H 0.9313 0.1144 0.7526 0.044 Uiso 0.842(2) 1 calc PR A 2
H63N H 0.9038 0.2059 0.7519 0.044 Uiso 0.842(2) 1 calc PR A 2
N61A N 0.8208(15) -0.1077(13) 0.8039(7) 0.0373(7) Uani 0.158(2) 1 d PD A 4
C614 C 0.748(2) -0.1757(14) 0.7978(13) 0.0618(14) Uani 0.158(2) 1 d PD A 4
H61G H 0.6832 -0.1604 0.7774 0.093 Uiso 0.158(2) 1 calc PR A 4
H61H H 0.7261 -0.1946 0.8331 0.093 Uiso 0.158(2) 1 calc PR A 4
H61I H 0.7870 -0.2174 0.7788 0.093 Uiso 0.158(2) 1 calc PR A 4
C615 C 0.9235(14) -0.1315(10) 0.8300(8) 0.0692(11) Uani 0.158(2) 1 d PD A 4
H61J H 0.9093 -0.1437 0.8676 0.104 Uiso 0.158(2) 1 calc PR A 4
H61K H 0.9767 -0.0888 0.8277 0.104 Uiso 0.158(2) 1 calc PR A 4
H61L H 0.9528 -0.1780 0.8121 0.104 Uiso 0.158(2) 1 calc PR A 4
C616 C 0.8475(14) -0.0862(9) 0.7490(7) 0.0358(7) Uani 0.158(2) 1 d PD A 4
H61O H 0.8548 -0.1351 0.7282 0.043 Uiso 0.158(2) 1 calc PR A 4
H61P H 0.9202 -0.0606 0.7493 0.043 Uiso 0.158(2) 1 calc PR A 4
N62A N 0.733(2) 0.0413(10) 0.7434(16) 0.0301(8) Uani 0.158(2) 1 d PD A 4
C624 C 0.7693(14) -0.0329(10) 0.7194(7) 0.0368(8) Uani 0.158(2) 1 d PD A 4
H62K H 0.8037 -0.0200 0.6847 0.044 Uiso 0.158(2) 1 calc PR A 4
H62L H 0.7029 -0.0639 0.7114 0.044 Uiso 0.158(2) 1 calc PR A 4
C625 C 0.623(4) 0.042(3) 0.719(3) 0.0436(13) Uani 0.158(2) 1 d PD A 4
H62D H 0.5808 -0.0021 0.7332 0.065 Uiso 0.158(2) 1 calc PR A 4
H62E H 0.6298 0.0377 0.6805 0.065 Uiso 0.158(2) 1 calc PR A 4
H62F H 0.5865 0.0913 0.7284 0.065 Uiso 0.158(2) 1 calc PR A 4
C626 C 0.8134(16) 0.1043(8) 0.7352(6) 0.0361(7) Uani 0.158(2) 1 d PD A 4
H62M H 0.7909 0.1334 0.7029 0.043 Uiso 0.158(2) 1 calc PR A 4
H62N H 0.8842 0.0790 0.7269 0.043 Uiso 0.158(2) 1 calc PR A 4
N63A N 0.862(2) 0.1490(15) 0.8348(7) 0.0318(7) Uani 0.158(2) 1 d PD A 4
C634 C 0.8189(19) 0.2169(13) 0.8638(7) 0.0475(10) Uani 0.158(2) 1 d PD A 4
H63G H 0.7415 0.2239 0.8548 0.071 Uiso 0.158(2) 1 calc PR A 4
H63H H 0.8598 0.2639 0.8536 0.071 Uiso 0.158(2) 1 calc PR A 4
H63I H 0.8263 0.2082 0.9023 0.071 Uiso 0.158(2) 1 calc PR A 4
C635 C 0.981(2) 0.1362(13) 0.8297(11) 0.0530(11) Uani 0.158(2) 1 d PD A 4
H63J H 1.0109 0.1212 0.8645 0.080 Uiso 0.158(2) 1 calc PR A 4
H63K H 1.0158 0.1845 0.8174 0.080 Uiso 0.158(2) 1 calc PR A 4
H63L H 0.9942 0.0942 0.8038 0.080 Uiso 0.158(2) 1 calc PR A 4
C636 C 0.8349(16) 0.1649(10) 0.7790(7) 0.0363(8) Uani 0.158(2) 1 d PD A 4
H63O H 0.8946 0.1984 0.7653 0.044 Uiso 0.158(2) 1 calc PR A 4
H63P H 0.7688 0.1983 0.7801 0.044 Uiso 0.158(2) 1 calc PR A 4

loop_
_atom_site_aniso_label
_atom_site_aniso_U_11
_atom_site_aniso_U_22
_atom_site_aniso_U_33
_atom_site_aniso_U_23
_atom_site_aniso_U_13
_atom_site_aniso_U_12
K1 0.0198(2) 0.0349(2) 0.0218(3) -0.00033(19) 0.0025(2) 0.0004(2)
K2 0.0277(3) 0.0304(2) 0.0219(3) 0.00233(19) 0.0063(2) 0.0020(2)
Mg1 0.0179(3) 0.0187(3) 0.0180(4) 0.0004(3) 0.0006(3) -0.0005(3)
C1 0.0247(12) 0.0232(10) 0.0185(12) -0.0012(8) 0.0026(10) 0.0001(9)
Si1 0.0288(3) 0.0277(3) 0.0235(4) 0.0044(3) -0.0030(3) 0.0047(3)
C11 0.0547(18) 0.0496(15) 0.075(2) 0.0332(14) 0.0024(16) 0.0160(14)
C12 0.0268(12) 0.0335(11) 0.0362(14) -0.0009(10) -0.0053(11) 0.0065(11)
C13 0.0437(17) 0.0724(17) 0.0329(16) -0.0110(12) -0.0104(13) 0.0138(14)
C2 0.0202(11) 0.0228(10) 0.0186(12) 0.0018(9) 0.0000(9) 0.0027(9)
Si2 0.0268(3) 0.0202(3) 0.0234(4) -0.0021(3) -0.0055(3) -0.0004(3)
C21 0.0648(18) 0.0287(11) 0.0349(15) 0.0009(11) -0.0169(13) -0.0029(13)
C22 0.0339(14) 0.0365(12) 0.0646(18) -0.0105(12) -0.0028(13) -0.0054(11)
C23 0.0423(14) 0.0268(11) 0.0310(15) -0.0004(10) -0.0044(12) -0.0031(11)
C3 0.0218(12) 0.0264(10) 0.0259(13) 0.0023(9) 0.0019(10) -0.0015(9)
Si3 0.0295(3) 0.0293(3) 0.0290(4) -0.0104(3) -0.0012(3) -0.0060(3)
C31 0.0483(16) 0.0348(12) 0.0458(17) -0.0092(11) 0.0062(14) 0.0022(12)
C32 0.0477(18) 0.0527(15) 0.0556(18) -0.0219(12) -0.0108(14) -0.0045(14)
C33 0.0520(17) 0.0450(14) 0.0216(14) -0.0101(10) 0.0003(12) 0.0012(13)
C4 0.0197(11) 0.0181(9) 0.0216(12) -0.0020(8) 0.0001(10) -0.0006(9)
Si4 0.0218(3) 0.0221(3) 0.0247(3) 0.0031(3) 0.0000(3) 0.0038(3)
C41 0.0398(15) 0.0403(12) 0.0305(15) 0.0046(10) -0.0047(13) 0.0021(12)
C42 0.0324(13) 0.0334(11) 0.0430(16) 0.0062(10) 0.0013(13) 0.0100(11)
C43 0.0328(13) 0.0275(10) 0.0334(14) 0.0069(10) 0.0028(12) 0.0035(10)
N51 0.0230(14) 0.0366(13) 0.045(2) -0.0014(17) -0.0085(19) 0.0008(11)
C511 0.052(2) 0.0369(19) 0.086(4) -0.002(2) -0.002(4) 0.0009(19)
C512 0.038(2) 0.122(3) 0.054(3) 0.014(2) -0.016(2) -0.009(2)
C513 0.0328(16) 0.0340(16) 0.091(3) -0.0070(16) -0.0224(19) 0.0047(15)
N52 0.030(2) 0.047(2) 0.0395(16) -0.010(3) 0.005(2) 0.0040(16)
C521 0.026(2) 0.077(4) 0.085(3) -0.042(3) 0.0064(19) 0.017(3)
C522 0.0432(18) 0.046(3) 0.038(3) -0.0098(15) 0.002(2) 0.016(2)
C523 0.0541(17) 0.0522(14) 0.0468(17) -0.0123(13) 0.0245(15) -0.0001(14)
N51A 0.0230(14) 0.0366(13) 0.045(2) -0.0014(17) -0.0085(19) 0.0008(11)
C514 0.052(2) 0.0369(19) 0.086(4) -0.002(2) -0.002(4) 0.0009(19)
C515 0.038(2) 0.122(3) 0.054(3) 0.014(2) -0.016(2) -0.009(2)
C516 0.0328(16) 0.0340(16) 0.091(3) -0.0070(16) -0.0224(19) 0.0047(15)
N52A 0.030(2) 0.047(2) 0.0395(16) -0.010(3) 0.005(2) 0.0040(16)
C524 0.026(2) 0.077(4) 0.085(3) -0.042(3) 0.0064(19) 0.017(3)
C525 0.0432(18) 0.046(3) 0.038(3) -0.0098(15) 0.002(2) 0.016(2)
N53 0.0563(14) 0.0521(12) 0.0270(12) 0.0075(10) 0.0010(11) 0.0041(12)
C531 0.124(3) 0.0481(14) 0.0333(16) 0.0000(13) 0.0103(19) 0.0014(18)
C532 0.075(2) 0.123(3) 0.045(2) 0.0170(18) -0.0133(18) 0.017(2)
C533 0.078(2) 0.0456(14) 0.0254(14) -0.0016(11) 0.0019(14) -0.0133(15)
N61 0.0585(16) 0.0344(17) 0.019(2) 0.0018(12) 0.0080(15) 0.0082(13)
C611 0.092(4) 0.0365(16) 0.057(3) 0.0102(17) 0.021(3) 0.022(2)
C612 0.069(2) 0.060(2) 0.079(3) -0.0038(19) -0.023(2) 0.009(2)
C613 0.047(2) 0.0314(13) 0.0290(17) -0.0065(12) 0.0064(17) -0.0022(17)
N62 0.0429(12) 0.0252(16) 0.0222(13) 0.0017(18) 0.0032(11) -0.0045(17)
C621 0.056(2) 0.0333(16) 0.0210(15) 0.0007(15) 0.0108(14) -0.0119(15)
C622 0.0515(17) 0.048(4) 0.0316(16) 0.010(3) -0.0080(14) 0.001(2)
C623 0.056(2) 0.0287(15) 0.0239(15) 0.0072(13) 0.0021(16) 0.0025(16)
N63 0.0433(13) 0.0348(12) 0.017(2) 0.0017(16) -0.0056(18) -0.0067(10)
C631 0.058(2) 0.0528(16) 0.032(2) -0.0116(19) 0.003(2) -0.0030(16)
C632 0.055(2) 0.041(2) 0.063(3) -0.0069(16) -0.014(2) 0.0042(18)
C633 0.047(2) 0.0307(15) 0.032(2) 0.0036(13) 0.0139(16) -0.0099(16)
N61A 0.0585(16) 0.0344(17) 0.019(2) 0.0018(12) 0.0080(15) 0.0082(13)
C614 0.092(4) 0.0365(16) 0.057(3) 0.0102(17) 0.021(3) 0.022(2)
C615 0.069(2) 0.060(2) 0.079(3) -0.0038(19) -0.023(2) 0.009(2)
C616 0.047(2) 0.0314(13) 0.0290(17) -0.0065(12) 0.0064(17) -0.0022(17)
N62A 0.0429(12) 0.0252(16) 0.0222(13) 0.0017(18) 0.0032(11) -0.0045(17)
C624 0.056(2) 0.0333(16) 0.0210(15) 0.0007(15) 0.0108(14) -0.0119(15)
C625 0.0515(17) 0.048(4) 0.0316(16) 0.010(3) -0.0080(14) 0.001(2)
C626 0.056(2) 0.0287(15) 0.0239(15) 0.0072(13) 0.0021(16) 0.0025(16)
N63A 0.0433(13) 0.0348(12) 0.017(2) 0.0017(16) -0.0056(18) -0.0067(10)
C634 0.058(2) 0.0528(16) 0.032(2) -0.0116(19) 0.003(2) -0.0030(16)
C635 0.055(2) 0.041(2) 0.063(3) -0.0069(16) -0.014(2) 0.0042(18)
C636 0.047(2) 0.0307(15) 0.032(2) 0.0036(13) 0.0139(16) -0.0099(16)

loop_
_atom_type_symbol
_atom_type_description
_atom_type_scat_dispersion_real
_atom_type_scat_dispersion_imag
_atom_type_scat_source
C C 0.0033 0.0016 'International Tables Vol C Tables 4.2.6.8 and 6.1.1.4'
H H 0.0000 0.0000 'International Tables Vol C Tables 4.2.6.8 and 6.1.1.4'
N N 0.0061 0.0033 'International Tables Vol C Tables 4.2.6.8 and 6.1.1.4'
Mg Mg 0.0486 0.0363 'International Tables Vol C Tables 4.2.6.8 and 6.1.1.4'
Si Si 0.0817 0.0704 'International Tables Vol C Tables 4.2.6.8 and 6.1.1.4'
K K 0.2009 0.2494 'International Tables Vol C Tables 4.2.6.8 and 6.1.1.4'

loop_
_geom_angle_atom_site_label_1
_geom_angle_atom_site_label_2
_geom_angle_atom_site_label_3
_geom_angle
N51A K1 N51 8.6(4)
N51A K1 N52 58.0(4)
N51 K1 N52 63.33(16)
N51A K1 N53 108.7(4)
N51 K1 N53 116.99(7)
N52 K1 N53 63.1(2)
N51A K1 N52A 62.4(8)
N51 K1 N52A 67.2(8)
N52 K1 N52A 5.8(6)
N53 K1 N52A 62.6(11)
N51A K1 C2 137.6(5)
N51 K1 C2 132.25(8)
N52 K1 C2 102.56(9)
N53 K1 C2 89.81(5)
N52A K1 C2 96.7(6)
N51A K1 C3 99.1(4)
N51 K1 C3 91.41(7)
N52 K1 C3 145.9(2)
N53 K1 C3 149.79(6)
N52A K1 C3 144.9(12)
C2 K1 C3 76.86(5)
N51A K1 C522 71.4(5)
N51 K1 C522 73.45(11)
N52 K1 C522 25.82(11)
N53 K1 C522 72.81(8)
N52A K1 C522 20.6(9)
C2 K1 C522 78.79(9)
C3 K1 C522 129.01(8)
N51A K1 C531 95.9(4)
N51 K1 C531 104.35(8)
N52 K1 C531 69.45(19)
N53 K1 C531 25.04(5)
N52A K1 C531 71.5(11)
C2 K1 C531 112.71(6)
C3 K1 C531 142.95(5)
C522 K1 C531 87.89(8)
N51A K1 C511 20.1(5)
N51 K1 C511 24.30(10)
N52 K1 C511 70.40(12)
N53 K1 C511 105.69(9)
N52A K1 C511 75.8(6)
C2 K1 C511 156.43(10)
C3 K1 C511 96.32(8)
C522 K1 C511 88.79(12)
C531 K1 C511 86.46(10)
N51A K1 C514 23.4(6)
N51 K1 C514 24.7(6)
N52 K1 C514 77.7(6)
N53 K1 C514 113.1(6)
N52A K1 C514 82.9(8)
C2 K1 C514 153.2(6)
C3 K1 C514 88.1(6)
C522 K1 C514 94.5(6)
C531 K1 C514 92.7(6)
C511 K1 C514 8.3(6)
N51A K1 Mg1 127.3(4)
N51 K1 Mg1 118.73(6)
N52 K1 Mg1 133.96(12)
N53 K1 Mg1 121.72(5)
N52A K1 Mg1 128.7(8)
C2 K1 Mg1 38.50(4)
C3 K1 Mg1 38.54(4)
C522 K1 Mg1 108.16(8)
C531 K1 Mg1 136.61(6)
C511 K1 Mg1 132.37(8)
C514 K1 Mg1 124.5(6)
N63A K2 N62A 74.2(5)
N63A K2 N61A 106.9(5)
N62A K2 N61A 68.5(5)
N63A K2 N61 100.7(4)
N62A K2 N61 60.4(5)
N61A K2 N61 8.6(3)
N63A K2 N62 70.5(4)
N62A K2 N62 5.5(4)
N61A K2 N62 73.7(3)
N61 K2 N62 65.56(8)
N63A K2 N63 7.0(4)
N62A K2 N63 67.2(4)
N61A K2 N63 103.9(4)
N61 K2 N63 97.10(9)
N62 K2 N63 63.48(10)
N63A K2 C4 140.7(4)
N62A K2 C4 144.7(4)
N61A K2 C4 90.3(3)
N61 K2 C4 98.81(6)
N62 K2 C4 148.77(8)
N63 K2 C4 147.69(7)
N63A K2 C1 104.9(4)
N62A K2 C1 99.3(6)
N61A K2 C1 140.8(4)
N61 K2 C1 141.11(8)
N62 K2 C1 96.20(10)
N63 K2 C1 104.92(8)
C4 K2 C1 79.16(5)
N63A K2 C636 25.7(3)
N62A K2 C636 49.6(4)
N61A K2 C636 99.4(4)
N61 K2 C636 91.3(3)
N62 K2 C636 45.4(3)
N63 K2 C636 18.9(3)
C4 K2 C636 165.7(3)
C1 K2 C636 99.3(3)
N63A K2 C626 49.7(4)
N62A K2 C626 24.6(4)
N61A K2 C626 79.0(4)
N61 K2 C626 70.4(2)
N62 K2 C626 21.5(3)
N63 K2 C626 42.8(3)
C4 K2 C626 167.9(2)
C1 K2 C626 105.5(3)
C636 K2 C626 26.10(18)
N63A K2 C631 23.5(4)
N62A K2 C631 77.8(3)
N61A K2 C631 128.1(4)
N61 K2 C631 120.84(8)
N62 K2 C631 72.78(8)
N63 K2 C631 24.66(8)
C4 K2 C631 135.48(6)
C1 K2 C631 81.35(7)
C636 K2 C631 31.3(3)
C626 K2 C631 56.7(2)
N63A K2 C634 23.6(4)
N62A K2 C634 87.9(5)
N61A K2 C634 130.4(5)
N61 K2 C634 124.3(4)
N62 K2 C634 83.0(3)
N63 K2 C634 27.6(4)
C4 K2 C634 126.5(3)
C1 K2 C634 83.9(4)
C636 K2 C634 39.5(4)
C626 K2 C634 65.5(4)
C631 K2 C634 10.9(3)
C2 Mg1 C3 113.66(7)
C2 Mg1 C1 106.45(7)
C3 Mg1 C1 107.73(8)
C2 Mg1 C4 106.61(7)
C3 Mg1 C4 107.62(7)
C1 Mg1 C4 114.97(7)
C2 Mg1 K2 125.30(5)
C3 Mg1 K2 121.04(5)
C1 Mg1 K2 57.79(5)
C4 Mg1 K2 57.31(5)
C2 Mg1 K1 56.24(5)
C3 Mg1 K1 57.77(5)
C1 Mg1 K1 127.97(5)
C4 Mg1 K1 117.02(5)
K2 Mg1 K1 174.13(2)
Si1 C1 Mg1 114.78(10)
Si1 C1 K2 158.82(9)
Mg1 C1 K2 82.65(6)
Si1 C1 H1A 108.6
Mg1 C1 H1A 108.6
K2 C1 H1A 74.5
Si1 C1 H1B 108.6
Mg1 C1 H1B 108.6
K2 C1 H1B 52.0
H1A C1 H1B 107.5
C1 Si1 C12 114.88(9)
C1 Si1 C13 110.80(10)
C12 Si1 C13 105.05(10)
C1 Si1 C11 113.77(10)
C12 Si1 C11 105.57(10)
C13 Si1 C11 106.02(12)
Si1 C11 H11A 109.5
Si1 C11 H11B 109.5
H11A C11 H11B 109.5
Si1 C11 H11C 109.5
H11A C11 H11C 109.5
H11B C11 H11C 109.5
Si1 C12 H12A 109.5
Si1 C12 H12B 109.5
H12A C12 H12B 109.5
Si1 C12 H12C 109.5
H12A C12 H12C 109.5
H12B C12 H12C 109.5
Si1 C13 H13A 109.5
Si1 C13 H13B 109.5
H13A C13 H13B 109.5
Si1 C13 H13C 109.5
H13A C13 H13C 109.5
H13B C13 H13C 109.5
Si2 C2 Mg1 116.08(9)
Si2 C2 K1 158.10(9)
Mg1 C2 K1 85.26(5)
Si2 C2 H2A 108.3
Mg1 C2 H2A 108.3
K1 C2 H2A 57.0
Si2 C2 H2B 108.3
Mg1 C2 H2B 108.3
K1 C2 H2B 66.4
H2A C2 H2B 107.4
C2 Si2 C22 114.32(9)
C2 Si2 C21 113.10(9)
C22 Si2 C21 104.63(11)
C2 Si2 C23 111.66(9)
C22 Si2 C23 106.23(10)
C21 Si2 C23 106.23(10)
Si2 C21 H21A 109.5
Si2 C21 H21B 109.5
H21A C21 H21B 109.5
Si2 C21 H21C 109.5
H21A C21 H21C 109.5
H21B C21 H21C 109.5
Si2 C22 H22A 109.5
Si2 C22 H22B 109.5
H22A C22 H22B 109.5
Si2 C22 H22C 109.5
H22A C22 H22C 109.5
H22B C22 H22C 109.5
Si2 C23 H23A 109.5
Si2 C23 H23B 109.5
H23A C23 H23B 109.5
Si2 C23 H23C 109.5
H23A C23 H23C 109.5
H23B C23 H23C 109.5
Si3 C3 Mg1 116.60(10)
Si3 C3 K1 155.45(9)
Mg1 C3 K1 83.70(6)
Si3 C3 H3A 108.1
Mg1 C3 H3A 108.1
K1 C3 H3A 49.3
Si3 C3 H3B 108.1
Mg1 C3 H3B 108.1
K1 C3 H3B 75.5
H3A C3 H3B 107.3
C3 Si3 C33 114.15(9)
C3 Si3 C31 110.94(10)
C33 Si3 C31 105.42(10)
C3 Si3 C32 114.01(10)
C33 Si3 C32 104.08(10)
C31 Si3 C32 107.58(10)
Si3 C31 H31A 109.5
Si3 C31 H31B 109.5
H31A C31 H31B 109.5
Si3 C31 H31C 109.5
H31A C31 H31C 109.5
H31B C31 H31C 109.5
Si3 C32 H32A 109.5
Si3 C32 H32B 109.5
H32A C32 H32B 109.5
Si3 C32 H32C 109.5
H32A C32 H32C 109.5
H32B C32 H32C 109.5
Si3 C33 H33A 109.5
Si3 C33 H33B 109.5
H33A C33 H33B 109.5
Si3 C33 H33C 109.5
H33A C33 H33C 109.5
H33B C33 H33C 109.5
Si4 C4 Mg1 114.33(9)
Si4 C4 K2 161.36(9)
Mg1 C4 K2 83.03(5)
Si4 C4 H4A 108.7
Mg1 C4 H4A 108.7
K2 C4 H4A 69.4
Si4 C4 H4B 108.7
Mg1 C4 H4B 108.7
K2 C4 H4B 56.7
H4A C4 H4B 107.6
C4 Si4 C43 114.64(9)
C4 Si4 C41 111.91(9)
C43 Si4 C41 104.26(10)
C4 Si4 C42 113.91(9)
C43 Si4 C42 103.95(9)
C41 Si4 C42 107.33(9)
Si4 C41 H41A 109.5
Si4 C41 H41B 109.5
H41A C41 H41B 109.5
Si4 C41 H41C 109.5
H41A C41 H41C 109.5
H41B C41 H41C 109.5
Si4 C42 H42A 109.5
Si4 C42 H42B 109.5
H42A C42 H42B 109.5
Si4 C42 H42C 109.5
H42A C42 H42C 109.5
H42B C42 H42C 109.5
Si4 C43 H43A 109.5
Si4 C43 H43B 109.5
H43A C43 H43B 109.5
Si4 C43 H43C 109.5
H43A C43 H43C 109.5
H43B C43 H43C 109.5
C513 N51 C512 110.5(3)
C513 N51 C511 111.2(4)
C512 N51 C511 108.2(3)
C513 N51 K1 111.5(3)
C512 N51 K1 112.8(2)
C511 N51 K1 102.3(4)
N51 C511 K1 53.4(3)
N51 C511 H51A 109.5
K1 C511 H51A 79.9
N51 C511 H51B 109.5
K1 C511 H51B 162.9
H51A C511 H51B 109.5
N51 C511 H51C 109.5
K1 C511 H51C 79.4
H51A C511 H51C 109.5
H51B C511 H51C 109.5
N51 C512 H51D 109.5
N51 C512 H51E 109.5
H51D C512 H51E 109.5
N51 C512 H51F 109.5
H51D C512 H51F 109.5
H51E C512 H51F 109.5
N51 C513 C521 115.9(3)
N51 C513 H51M 108.3
C521 C513 H51M 108.3
N51 C513 H51N 108.3
C521 C513 H51N 108.3
H51M C513 H51N 107.4
C522 N52 C523 109.5(5)
C522 N52 C521 111.2(5)
C523 N52 C521 112.5(7)
C522 N52 K1 95.7(5)
C523 N52 K1 114.4(3)
C521 N52 K1 112.3(5)
C513 C521 N52 116.2(6)
C513 C521 H52G 108.2
N52 C521 H52G 108.2
C513 C521 H52H 108.2
N52 C521 H52H 108.2
H52G C521 H52H 107.4
N52 C522 K1 58.5(4)
N52 C522 H52A 109.5
K1 C522 H52A 78.9
N52 C522 H52B 109.5
K1 C522 H52B 167.7
H52A C522 H52B 109.5
N52 C522 H52C 109.5
K1 C522 H52C 74.8
H52A C522 H52C 109.5
H52B C522 H52C 109.5
N52 C523 N52A 11.7(11)
N52 C523 C533 114.8(3)
N52A C523 C533 109.5(15)
N52 C523 H52I 108.6
N52A C523 H52I 120.2
C533 C523 H52I 108.6
N52 C523 H52J 108.6
N52A C523 H52J 101.9
C533 C523 H52J 108.6
H52I C523 H52J 107.5
C514 N51A C516 114(2)
C514 N51A C515 103(2)
C516 N51A C515 110.1(18)
C514 N51A K1 107(2)
C516 N51A K1 113.0(15)
C515 N51A K1 109.7(16)
N51A C514 K1 49.8(18)
N51A C514 H51G 109.5
K1 C514 H51G 91.3
N51A C514 H51H 109.5
K1 C514 H51H 73.2
H51G C514 H51H 109.5
N51A C514 H51I 109.5
K1 C514 H51I 155.8
H51G C514 H51I 109.5
H51H C514 H51I 109.5
N51A C515 H51J 109.5
N51A C515 H51K 109.5
H51J C515 H51K 109.5
N51A C515 H51L 109.5
H51J C515 H51L 109.5
H51K C515 H51L 109.5
N51A C516 C524 115(2)
N51A C516 H51O 108.5
C524 C516 H51O 108.5
N51A C516 H51P 108.5
C524 C516 H51P 108.5
H51O C516 H51P 107.5
C524 N52A C525 107(3)
C524 N52A C523 102(4)
C525 N52A C523 109(4)
C524 N52A K1 115(3)
C525 N52A K1 112(3)
C523 N52A K1 110.7(17)
N52A C524 C516 114(2)
N52A C524 H52K 108.8
C516 C524 H52K 108.8
N52A C524 H52L 108.8
C516 C524 H52L 108.8
H52K C524 H52L 107.6
N52A C525 H52D 109.5
N52A C525 H52E 109.5
H52D C525 H52E 109.5
N52A C525 H52F 109.5
H52D C525 H52F 109.5
H52E C525 H52F 109.5
C533 N53 C531 111.97(18)
C533 N53 C532 109.0(2)
C531 N53 C532 110.2(2)
C533 N53 K1 111.10(13)
C531 N53 K1 98.02(13)
C532 N53 K1 116.16(15)
N53 C531 K1 56.94(11)
N53 C531 H53A 109.5
K1 C531 H53A 75.7
N53 C531 H53B 109.5
K1 C531 H53B 166.2
H53A C531 H53B 109.5
N53 C531 H53C 109.5
K1 C531 H53C 79.7
H53A C531 H53C 109.5
H53B C531 H53C 109.5
N53 C532 H53D 109.5
N53 C532 H53E 109.5
H53D C532 H53E 109.5
N53 C532 H53F 109.5
H53D C532 H53F 109.5
H53E C532 H53F 109.5
N53 C533 C523 115.5(2)
N53 C533 H53G 108.4
C523 C533 H53G 108.4
N53 C533 H53H 108.4
C523 C533 H53H 108.4
H53G C533 H53H 107.5
C611 N61 C613 109.2(3)
C611 N61 C612 108.4(3)
C613 N61 C612 111.3(3)
C611 N61 K2 109.6(2)
C613 N61 K2 104.8(2)
C612 N61 K2 113.6(2)
N61 C611 H61A 109.5
N61 C611 H61B 109.5
H61A C611 H61B 109.5
N61 C611 H61C 109.5
H61A C611 H61C 109.5
H61B C611 H61C 109.5
N61 C612 H61D 109.5
N61 C612 H61E 109.5
H61D C612 H61E 109.5
N61 C612 H61F 109.5
H61D C612 H61F 109.5
H61E C612 H61F 109.5
N61 C613 C621 113.0(3)
N61 C613 K2 51.67(17)
C621 C613 K2 80.87(14)
N61 C613 H61M 109.0
C621 C613 H61M 109.0
K2 C613 H61M 83.6
N61 C613 H61N 109.0
C621 C613 H61N 109.0
K2 C613 H61N 160.6
H61M C613 H61N 107.8
C622 N62 C621 111.3(5)
C622 N62 C623 105.6(5)
C621 N62 C623 112.2(3)
C622 N62 K2 110.4(6)
C621 N62 K2 108.5(3)
C623 N62 K2 108.9(3)
N62 C621 C613 113.4(3)
N62 C621 H62G 108.9
C613 C621 H62G 108.9
N62 C621 H62H 108.9
C613 C621 H62H 108.9
H62G C621 H62H 107.7
N62 C622 H62A 109.5
N62 C622 H62B 109.5
H62A C622 H62B 109.5
N62 C622 H62C 109.5
H62A C622 H62C 109.5
H62B C622 H62C 109.5
N62 C623 C633 113.7(3)
N62 C623 H62I 108.8
C633 C623 H62I 108.8
N62 C623 H62J 108.8
C633 C623 H62J 108.8
H62I C623 H62J 107.7
C633 N63 C631 112.3(2)
C633 N63 C632 110.2(3)
C631 N63 C632 106.8(3)
C633 N63 K2 111.3(3)
C631 N63 K2 100.1(3)
C632 N63 K2 115.8(2)
N63 C631 K2 55.2(2)
N63 C631 H63A 109.5
K2 C631 H63A 79.5
N63 C631 H63B 109.5
K2 C631 H63B 77.8
H63A C631 H63B 109.5
N63 C631 H63C 109.5
K2 C631 H63C 164.7
H63A C631 H63C 109.5
H63B C631 H63C 109.5
N63 C632 H63D 109.5
N63 C632 H63E 109.5
H63D C632 H63E 109.5
N63 C632 H63F 109.5
H63D C632 H63F 109.5
H63E C632 H63F 109.5
N63 C633 C623 113.5(3)
N63 C633 H63M 108.9
C623 C633 H63M 108.9
N63 C633 H63N 108.9
C623 C633 H63N 108.9
H63M C633 H63N 107.7
C616 N61A C614 103.6(19)
C616 N61A C615 107.2(16)
C614 N61A C615 110.0(18)
C616 N61A K2 107.8(12)
C614 N61A K2 115.3(16)
C615 N61A K2 112.2(14)
N61A C614 H61G 109.5
N61A C614 H61H 109.5
H61G C614 H61H 109.5
N61A C614 H61I 109.5
H61G C614 H61I 109.5
H61H C614 H61I 109.5
N61A C615 H61J 109.5
N61A C615 H61K 109.5
H61J C615 H61K 109.5
N61A C615 H61L 109.5
H61J C615 H61L 109.5
H61K C615 H61L 109.5
N61A C616 C624 118.1(14)
N61A C616 H61O 107.8
C624 C616 H61O 107.8
N61A C616 H61P 107.8
C624 C616 H61P 107.8
H61O C616 H61P 107.1
C625 N62A C626 123(3)
C625 N62A C624 97(3)
C626 N62A C624 111.8(17)
C625 N62A K2 112(3)
C626 N62A K2 103.8(19)
C624 N62A K2 109.0(19)
N62A C624 C616 120(2)
N62A C624 H62K 107.2
C616 C624 H62K 107.2
N62A C624 H62L 107.2
C616 C624 H62L 107.2
H62K C624 H62L 106.8
N62A C625 H62D 109.5
N62A C625 H62E 109.5
H62D C625 H62E 109.5
N62A C625 H62F 109.5
H62D C625 H62F 109.5
H62E C625 H62F 109.5
N62A C626 C636 120.6(18)
N62A C626 K2 51.7(17)
C636 C626 K2 72.9(9)
N62A C626 H62M 107.2
C636 C626 H62M 107.2
K2 C626 H62M 145.0
N62A C626 H62N 107.2
C636 C626 H62N 107.2
K2 C626 H62N 106.4
H62M C626 H62N 106.8
C636 N63A C635 99.9(19)
C636 N63A C634 104.0(15)
C635 N63A C634 121(2)
C636 N63A K2 99.5(16)
C635 N63A K2 120.0(16)
C634 N63A K2 107.8(16)
N63A C634 K2 48.6(13)
N63A C634 H63G 109.5
K2 C634 H63G 77.4
N63A C634 H63H 109.5
K2 C634 H63H 157.0
H63G C634 H63H 109.5
N63A C634 H63I 109.5
K2 C634 H63I 87.7
H63G C634 H63I 109.5
H63H C634 H63I 109.5
N63A C635 H63J 109.5
N63A C635 H63K 109.5
H63J C635 H63K 109.5
N63A C635 H63L 109.5
H63J C635 H63L 109.5
H63K C635 H63L 109.5
N63A C636 C626 126.8(17)
N63A C636 K2 54.8(14)
C626 C636 K2 81.0(9)
N63A C636 H63O 105.6
C626 C636 H63O 105.6
K2 C636 H63O 155.6
N63A C636 H63P 105.6
C626 C636 H63P 105.6
K2 C636 H63P 94.2
H63O C636 H63P 106.1

loop_
_geom_bond_atom_site_label_1
_geom_bond_atom_site_label_2
_geom_bond_distance
K1 N51A 2.82(3)
K1 N51 2.836(5)
K1 N52 2.855(9)
K1 N53 2.8831(19)
K1 N52A 2.92(6)
K1 C2 3.0052(18)
K1 C3 3.066(2)
K1 C522 3.332(3)
K1 C531 3.406(2)
K1 C511 3.451(8)
K1 C514 3.53(5)
K1 Mg1 3.6025(8)
K2 N63A 2.75(3)
K2 N62A 2.78(4)
K2 N61A 2.83(2)
K2 N61 2.870(4)
K2 N62 2.883(6)
K2 N63 2.887(5)
K2 C4 3.0017(18)
K2 C1 3.020(2)
K2 C636 3.324(18)
K2 C626 3.436(16)
K2 C631 3.460(4)
K2 C634 3.49(2)
Mg1 C2 2.2505(19)
Mg1 C3 2.2582(19)
Mg1 C1 2.2735(18)
Mg1 C4 2.2767(18)
C1 Si1 1.822(2)
C1 H1A 0.9900
C1 H1B 0.9900
Si1 C12 1.868(2)
Si1 C13 1.874(2)
Si1 C11 1.894(2)
C11 H11A 0.9800
C11 H11B 0.9800
C11 H11C 0.9800
C12 H12A 0.9800
C12 H12B 0.9800
C12 H12C 0.9800
C13 H13A 0.9800
C13 H13B 0.9800
C13 H13C 0.9800
C2 Si2 1.8208(18)
C2 H2A 0.9900
C2 H2B 0.9900
Si2 C22 1.871(2)
Si2 C21 1.880(2)
Si2 C23 1.8812(18)
C21 H21A 0.9800
C21 H21B 0.9800
C21 H21C 0.9800
C22 H22A 0.9800
C22 H22B 0.9800
C22 H22C 0.9800
C23 H23A 0.9800
C23 H23B 0.9800
C23 H23C 0.9800
C3 Si3 1.8213(19)
C3 H3A 0.9900
C3 H3B 0.9900
Si3 C33 1.870(2)
Si3 C31 1.878(2)
Si3 C32 1.887(2)
C31 H31A 0.9800
C31 H31B 0.9800
C31 H31C 0.9800
C32 H32A 0.9800
C32 H32B 0.9800
C32 H32C 0.9800
C33 H33A 0.9800
C33 H33B 0.9800
C33 H33C 0.9800
C4 Si4 1.8241(18)
C4 H4A 0.9900
C4 H4B 0.9900
Si4 C43 1.877(2)
Si4 C41 1.878(2)
Si4 C42 1.8880(18)
C41 H41A 0.9800
C41 H41B 0.9800
C41 H41C 0.9800
C42 H42A 0.9800
C42 H42B 0.9800
C42 H42C 0.9800
C43 H43A 0.9800
C43 H43B 0.9800
C43 H43C 0.9800
N51 C513 1.446(4)
N51 C512 1.449(4)
N51 C511 1.454(4)
C511 H51A 0.9800
C511 H51B 0.9800
C511 H51C 0.9800
C512 H51D 0.9800
C512 H51E 0.9800
C512 H51F 0.9800
C513 C521 1.451(7)
C513 H51M 0.9900
C513 H51N 0.9900
N52 C522 1.458(5)
N52 C523 1.462(12)
N52 C521 1.463(4)
C521 H52G 0.9900
C521 H52H 0.9900
C522 H52A 0.9800
C522 H52B 0.9800
C522 H52C 0.9800
C523 N52A 1.48(7)
C523 C533 1.504(3)
C523 H52I 0.9900
C523 H52J 0.9900
N51A C514 1.468(10)
N51A C516 1.470(10)
N51A C515 1.470(10)
C514 H51G 0.9800
C514 H51H 0.9800
C514 H51I 0.9800
C515 H51J 0.9800
C515 H51K 0.9800
C515 H51L 0.9800
C516 C524 1.514(10)
C516 H51O 0.9900
C516 H51P 0.9900
N52A C524 1.467(10)
N52A C525 1.473(10)
C524 H52K 0.9900
C524 H52L 0.9900
C525 H52D 0.9800
C525 H52E 0.9800
C525 H52F 0.9800
N53 C533 1.453(3)
N53 C531 1.456(3)
N53 C532 1.458(3)
C531 H53A 0.9800
C531 H53B 0.9800
C531 H53C 0.9800
C532 H53D 0.9800
C532 H53E 0.9800
C532 H53F 0.9800
C533 H53G 0.9900
C533 H53H 0.9900
N61 C611 1.459(4)
N61 C613 1.463(4)
N61 C612 1.476(4)
C611 H61A 0.9800
C611 H61B 0.9800
C611 H61C 0.9800
C612 H61D 0.9800
C612 H61E 0.9800
C612 H61F 0.9800
C613 C621 1.532(3)
C613 H61M 0.9900
C613 H61N 0.9900
N62 C622 1.454(4)
N62 C621 1.467(4)
N62 C623 1.470(3)
C621 H62G 0.9900
C621 H62H 0.9900
C622 H62A 0.9800
C622 H62B 0.9800
C622 H62C 0.9800
C623 C633 1.497(4)
C623 H62I 0.9900
C623 H62J 0.9900
N63 C633 1.449(3)
N63 C631 1.466(3)
N63 C632 1.470(4)
C631 H63A 0.9800
C631 H63B 0.9800
C631 H63C 0.9800
C632 H63D 0.9800
C632 H63E 0.9800
C632 H63F 0.9800
C633 H63M 0.9900
C633 H63N 0.9900
N61A C616 1.460(9)
N61A C614 1.471(10)
N61A C615 1.474(10)
C614 H61G 0.9800
C614 H61H 0.9800
C614 H61I 0.9800
C615 H61J 0.9800
C615 H61K 0.9800
C615 H61L 0.9800
C616 C624 1.515(9)
C616 H61O 0.9900
C616 H61P 0.9900
N62A C625 1.470(10)
N62A C626 1.471(10)
N62A C624 1.471(10)
C624 H62K 0.9900
C624 H62L 0.9900
C625 H62D 0.9800
C625 H62E 0.9800
C625 H62F 0.9800
C626 C636 1.530(9)
C626 H62M 0.9900
C626 H62N 0.9900
N63A C636 1.462(10)
N63A C635 1.468(10)
N63A C634 1.469(10)
C634 H63G 0.9800
C634 H63H 0.9800
C634 H63I 0.9800
C635 H63J 0.9800
C635 H63K 0.9800
C635 H63L 0.9800
C636 H63O 0.9900
C636 H63P 0.9900

loop_
_geom_torsion_atom_site_label_1
_geom_torsion_atom_site_label_2
_geom_torsion_atom_site_label_3
_geom_torsion_atom_site_label_4
_geom_torsion
N63A K2 Mg1 C2 -34.0(6)
N62A K2 Mg1 C2 -139.3(5)
N61A K2 Mg1 C2 136.3(4)
N61 K2 Mg1 C2 142.76(9)
N62 K2 Mg1 C2 -132.41(9)
N63 K2 Mg1 C2 -42.64(11)
C4 K2 Mg1 C2 87.80(8)
C1 K2 Mg1 C2 -87.94(8)
C636 K2 Mg1 C2 -70.6(4)
C626 K2 Mg1 C2 -111.3(4)
C631 K2 Mg1 C2 -47.31(8)
C634 K2 Mg1 C2 -35.9(4)
N63A K2 Mg1 C3 146.2(6)
N62A K2 Mg1 C3 40.9(5)
N61A K2 Mg1 C3 -43.5(4)
N61 K2 Mg1 C3 -36.96(10)
N62 K2 Mg1 C3 47.87(10)
N63 K2 Mg1 C3 137.64(11)
C4 K2 Mg1 C3 -91.92(8)
C1 K2 Mg1 C3 92.34(9)
C636 K2 Mg1 C3 109.7(4)
C626 K2 Mg1 C3 69.0(4)
C631 K2 Mg1 C3 132.97(8)
C634 K2 Mg1 C3 144.3(4)
N63A K2 Mg1 C1 53.9(6)
N62A K2 Mg1 C1 -51.4(5)
N61A K2 Mg1 C1 -135.8(4)
N61 K2 Mg1 C1 -129.31(9)
N62 K2 Mg1 C1 -44.47(9)
N63 K2 Mg1 C1 45.29(11)
C4 K2 Mg1 C1 175.74(8)
C636 K2 Mg1 C1 17.3(4)
C626 K2 Mg1 C1 -23.4(4)
C631 K2 Mg1 C1 40.63(8)
C634 K2 Mg1 C1 52.0(4)
N63A K2 Mg1 C4 -121.8(6)
N62A K2 Mg1 C4 132.9(5)
N61A K2 Mg1 C4 48.5(4)
N61 K2 Mg1 C4 54.95(9)
N62 K2 Mg1 C4 139.79(9)
N63 K2 Mg1 C4 -130.44(11)
C1 K2 Mg1 C4 -175.74(8)
C636 K2 Mg1 C4 -158.4(4)
C626 K2 Mg1 C4 160.9(4)
C631 K2 Mg1 C4 -135.11(8)
C634 K2 Mg1 C4 -123.7(4)
N63A K2 Mg1 K1 -137.3(6)
N62A K2 Mg1 K1 117.4(5)
N61A K2 Mg1 K1 33.0(5)
N61 K2 Mg1 K1 39.5(2)
N62 K2 Mg1 K1 124.3(2)
N63 K2 Mg1 K1 -145.9(2)
C4 K2 Mg1 K1 -15.4(2)
C1 K2 Mg1 K1 168.8(2)
C636 K2 Mg1 K1 -173.8(5)
C626 K2 Mg1 K1 145.4(4)
C631 K2 Mg1 K1 -150.6(2)
C634 K2 Mg1 K1 -139.2(4)
N51A K1 Mg1 C2 122.3(6)
N51 K1 Mg1 C2 122.86(11)
N52 K1 Mg1 C2 43.4(2)
N53 K1 Mg1 C2 -38.44(7)
N52A K1 Mg1 C2 40.1(13)
C3 K1 Mg1 C2 172.83(8)
C522 K1 Mg1 C2 42.18(10)
C531 K1 Mg1 C2 -64.72(8)
C511 K1 Mg1 C2 147.79(13)
C514 K1 Mg1 C2 151.2(7)
N51A K1 Mg1 C3 -50.5(6)
N51 K1 Mg1 C3 -49.97(11)
N52 K1 Mg1 C3 -129.5(2)
N53 K1 Mg1 C3 148.73(7)
N52A K1 Mg1 C3 -132.7(13)
C2 K1 Mg1 C3 -172.83(8)
C522 K1 Mg1 C3 -130.65(10)
C531 K1 Mg1 C3 122.45(8)
C511 K1 Mg1 C3 -25.04(13)
C514 K1 Mg1 C3 -21.7(7)
N51A K1 Mg1 C1 37.5(6)
N51 K1 Mg1 C1 37.99(11)
N52 K1 Mg1 C1 -41.5(2)
N53 K1 Mg1 C1 -123.31(8)
N52A K1 Mg1 C1 -44.7(13)
C2 K1 Mg1 C1 -84.86(9)
C3 K1 Mg1 C1 87.97(9)
C522 K1 Mg1 C1 -42.68(11)
C531 K1 Mg1 C1 -149.58(8)
C511 K1 Mg1 C1 62.93(13)
C514 K1 Mg1 C1 66.3(7)
N51A K1 Mg1 C4 -145.1(6)
N51 K1 Mg1 C4 -144.56(11)
N52 K1 Mg1 C4 135.9(2)
N53 K1 Mg1 C4 54.14(7)
N52A K1 Mg1 C4 132.7(13)
C2 K1 Mg1 C4 92.58(8)
C3 K1 Mg1 C4 -94.59(8)
C522 K1 Mg1 C4 134.76(10)
C531 K1 Mg1 C4 27.86(8)
C511 K1 Mg1 C4 -119.63(13)
C514 K1 Mg1 C4 -116.2(7)
N51A K1 Mg1 K2 -130.5(6)
N51 K1 Mg1 K2 -130.0(2)
N52 K1 Mg1 K2 150.5(3)
N53 K1 Mg1 K2 68.7(2)
N52A K1 Mg1 K2 147.3(13)
C2 K1 Mg1 K2 107.2(2)
C3 K1 Mg1 K2 -80.0(2)
C522 K1 Mg1 K2 149.3(2)
C531 K1 Mg1 K2 42.4(2)
C511 K1 Mg1 K2 -105.1(2)
C514 K1 Mg1 K2 -101.7(7)
C2 Mg1 C1 Si1 -70.85(11)
C3 Mg1 C1 Si1 51.41(11)
C4 Mg1 C1 Si1 171.36(9)
K2 Mg1 C1 Si1 167.41(12)
K1 Mg1 C1 Si1 -11.15(13)
C2 Mg1 C1 K2 121.75(6)
C3 Mg1 C1 K2 -116.00(6)
C4 Mg1 C1 K2 3.96(8)
K1 Mg1 C1 K2 -178.56(3)
N63A K2 C1 Si1 70.6(5)
N62A K2 C1 Si1 -5.4(4)
N61A K2 C1 Si1 -72.6(6)
N61 K2 C1 Si1 -58.9(3)
N62 K2 C1 Si1 -0.8(3)
N63 K2 C1 Si1 63.4(3)
C4 K2 C1 Si1 -149.5(3)
C636 K2 C1 Si1 44.9(4)
C626 K2 C1 Si1 19.0(4)
C631 K2 C1 Si1 70.7(3)
C634 K2 C1 Si1 81.4(4)
N63A K2 C1 Mg1 -142.6(4)
N62A K2 C1 Mg1 141.4(4)
N61A K2 C1 Mg1 74.2(5)
N61 K2 C1 Mg1 87.87(10)
N62 K2 C1 Mg1 145.98(8)
N63 K2 C1 Mg1 -149.86(7)
C4 K2 C1 Mg1 -2.77(5)
C636 K2 C1 Mg1 -168.3(3)
C626 K2 C1 Mg1 165.7(3)
C631 K2 C1 Mg1 -142.54(7)
C634 K2 C1 Mg1 -131.8(3)
Mg1 C1 Si1 C12 31.56(13)
K2 C1 Si1 C12 174.8(2)
Mg1 C1 Si1 C13 -87.27(12)
K2 C1 Si1 C13 56.0(3)
Mg1 C1 Si1 C11 153.39(11)
K2 C1 Si1 C11 -63.4(3)
C3 Mg1 C2 Si2 -168.21(9)
C1 Mg1 C2 Si2 -49.79(11)
C4 Mg1 C2 Si2 73.40(10)
K2 Mg1 C2 Si2 12.05(12)
K1 Mg1 C2 Si2 -174.83(12)
C3 Mg1 C2 K1 6.62(8)
C1 Mg1 C2 K1 125.04(6)
C4 Mg1 C2 K1 -111.77(6)
K2 Mg1 C2 K1 -173.12(3)
N51A K1 C2 Si2 73.7(6)
N51 K1 C2 Si2 83.1(3)
N52 K1 C2 Si2 17.9(3)
N53 K1 C2 Si2 -44.5(2)
N52A K1 C2 Si2 17.9(12)
C3 K1 C2 Si2 162.9(3)
C522 K1 C2 Si2 28.0(3)
C531 K1 C2 Si2 -54.9(3)
C511 K1 C2 Si2 87.5(3)
C514 K1 C2 Si2 105.5(12)
Mg1 K1 C2 Si2 167.5(3)
N51A K1 C2 Mg1 -93.8(6)
N51 K1 C2 Mg1 -84.34(11)
N52 K1 C2 Mg1 -149.6(2)
N53 K1 C2 Mg1 148.07(6)
N52A K1 C2 Mg1 -149.6(11)
C3 K1 C2 Mg1 -4.58(5)
C522 K1 C2 Mg1 -139.43(9)
C531 K1 C2 Mg1 137.67(6)
C511 K1 C2 Mg1 -80.0(2)
C514 K1 C2 Mg1 -61.9(12)
Mg1 C2 Si2 C22 -28.88(13)
K1 C2 Si2 C22 165.0(2)
Mg1 C2 Si2 C21 -148.49(10)
K1 C2 Si2 C21 45.4(3)
Mg1 C2 Si2 C23 91.74(11)
K1 C2 Si2 C23 -74.3(3)
C2 Mg1 C3 Si3 -172.00(9)
C1 Mg1 C3 Si3 70.32(11)
C4 Mg1 C3 Si3 -54.19(12)
K2 Mg1 C3 Si3 7.75(13)
K1 Mg1 C3 Si3 -165.49(12)
C2 Mg1 C3 K1 -6.51(7)
C1 Mg1 C3 K1 -124.19(6)
C4 Mg1 C3 K1 111.30(6)
K2 Mg1 C3 K1 173.24(3)
N51A K1 C3 Si3 -71.1(5)
N51 K1 C3 Si3 -74.8(2)
N52 K1 C3 Si3 -115.0(3)
N53 K1 C3 Si3 86.0(3)
N52A K1 C3 Si3 -125.1(9)
C2 K1 C3 Si3 151.9(2)
C522 K1 C3 Si3 -144.5(2)
C531 K1 C3 Si3 41.5(3)
C511 K1 C3 Si3 -51.0(3)
C514 K1 C3 Si3 -50.3(6)
Mg1 K1 C3 Si3 147.4(3)
N51A K1 C3 Mg1 141.5(5)
N51 K1 C3 Mg1 137.80(9)
N52 K1 C3 Mg1 97.66(15)
N53 K1 C3 Mg1 -61.36(12)
N52A K1 C3 Mg1 87.5(9)
C2 K1 C3 Mg1 4.58(5)
C522 K1 C3 Mg1 68.09(13)
C531 K1 C3 Mg1 -105.84(10)
C511 K1 C3 Mg1 161.66(10)
C514 K1 C3 Mg1 162.3(6)
Mg1 C3 Si3 C33 -28.63(14)
K1 C3 Si3 C33 -171.8(2)
Mg1 C3 Si3 C31 90.29(12)
K1 C3 Si3 C31 -52.9(3)
Mg1 C3 Si3 C32 -148.07(11)
K1 C3 Si3 C32 68.8(3)
C2 Mg1 C4 Si4 51.23(11)
C3 Mg1 C4 Si4 -71.05(11)
C1 Mg1 C4 Si4 168.93(8)
K2 Mg1 C4 Si4 172.91(12)
K1 Mg1 C4 Si4 -8.84(11)
C2 Mg1 C4 K2 -121.68(6)
C3 Mg1 C4 K2 116.04(6)
C1 Mg1 C4 K2 -3.98(8)
K1 Mg1 C4 K2 178.25(2)
N63A K2 C4 Si4 -56.3(7)
N62A K2 C4 Si4 112.6(10)
N61A K2 C4 Si4 61.4(5)
N61 K2 C4 Si4 62.8(3)
N62 K2 C4 Si4 119.3(3)
N63 K2 C4 Si4 -55.8(3)
C1 K2 C4 Si4 -156.6(3)
C636 K2 C4 Si4 -71.4(15)
C626 K2 C4 Si4 89.3(16)
C631 K2 C4 Si4 -91.0(3)
C634 K2 C4 Si4 -82.7(5)
N63A K2 C4 Mg1 103.1(7)
N62A K2 C4 Mg1 -88.0(10)
N61A K2 C4 Mg1 -139.2(4)
N61 K2 C4 Mg1 -137.79(8)
N62 K2 C4 Mg1 -81.29(19)
N63 K2 C4 Mg1 103.57(15)
C1 K2 C4 Mg1 2.76(5)
C636 K2 C4 Mg1 88.0(14)
C626 K2 C4 Mg1 -111.3(15)
C631 K2 C4 Mg1 68.36(11)
C634 K2 C4 Mg1 76.7(5)
Mg1 C4 Si4 C43 28.06(13)
K2 C4 Si4 C43 -174.5(3)
Mg1 C4 Si4 C41 -90.39(11)
K2 C4 Si4 C41 67.1(3)
Mg1 C4 Si4 C42 147.63(10)
K2 C4 Si4 C42 -54.9(3)
N51A K1 N51 C513 67(4)
N52 K1 N51 C513 17.4(3)
N53 K1 N51 C513 52.0(2)
N52A K1 N51 C513 12.6(11)
C2 K1 N51 C513 -65.3(2)
C3 K1 N51 C513 -138.7(2)
C522 K1 N51 C513 -8.2(2)
C531 K1 N51 C513 75.1(2)
C511 K1 N51 C513 119.0(3)
C514 K1 N51 C513 139.0(14)
Mg1 K1 N51 C513 -110.2(2)
N51A K1 N51 C512 -168(4)
N52 K1 N51 C512 142.4(3)
N53 K1 N51 C512 177.0(2)
N52A K1 N51 C512 137.7(11)
C2 K1 N51 C512 59.7(3)
C3 K1 N51 C512 -13.7(3)
C522 K1 N51 C512 116.8(3)
C531 K1 N51 C512 -159.8(2)
C511 K1 N51 C512 -116.0(4)
C514 K1 N51 C512 -96.0(14)
Mg1 K1 N51 C512 14.8(3)
N51A K1 N51 C511 -52(4)
N52 K1 N51 C511 -101.6(3)
N53 K1 N51 C511 -67.0(2)
N52A K1 N51 C511 -106.3(11)
C2 K1 N51 C511 175.76(19)
C3 K1 N51 C511 102.3(2)
C522 K1 N51 C511 -127.2(2)
C531 K1 N51 C511 -43.8(2)
C514 K1 N51 C511 20.0(14)
Mg1 K1 N51 C511 130.8(2)
C513 N51 C511 K1 -119.2(3)
C512 N51 C511 K1 119.3(3)
N51A K1 C511 N51 19.9(11)
N52 K1 C511 N51 68.3(3)
N53 K1 C511 N51 121.6(2)
N52A K1 C511 N51 65.9(12)
C2 K1 C511 N51 -7.9(4)
C3 K1 C511 N51 -79.3(2)
C522 K1 C511 N51 49.8(2)
C531 K1 C511 N51 137.8(2)
C514 K1 C511 N51 -84(5)
Mg1 K1 C511 N51 -63.9(2)
C512 N51 C513 C521 -170.5(4)
C511 N51 C513 C521 69.4(5)
K1 N51 C513 C521 -44.2(4)
N51A K1 N52 C522 -115.5(7)
N51 K1 N52 C522 -107.8(5)
N53 K1 N52 C522 106.7(4)
N52A K1 N52 C522 23(13)
C2 K1 N52 C522 23.4(4)
C3 K1 N52 C522 -61.7(4)
C531 K1 N52 C522 133.2(4)
C511 K1 N52 C522 -133.2(5)
C514 K1 N52 C522 -129.2(7)
Mg1 K1 N52 C522 -2.6(5)
N51A K1 N52 C523 130.0(6)
N51 K1 N52 C523 137.7(3)
N53 K1 N52 C523 -7.8(2)
N52A K1 N52 C523 -91(13)
C2 K1 N52 C523 -91.1(2)
C3 K1 N52 C523 -176.13(16)
C522 K1 N52 C523 -114.5(5)
C531 K1 N52 C523 18.7(2)
C511 K1 N52 C523 112.4(3)
C514 K1 N52 C523 116.3(6)
Mg1 K1 N52 C523 -117.1(3)
N51A K1 N52 C521 0.2(7)
N51 K1 N52 C521 7.9(4)
N53 K1 N52 C521 -137.6(5)
N52A K1 N52 C521 139(13)
C2 K1 N52 C521 139.1(5)
C3 K1 N52 C521 54.1(5)
C522 K1 N52 C521 115.7(8)
C531 K1 N52 C521 -111.1(5)
C511 K1 N52 C521 -17.4(5)
C514 K1 N52 C521 -13.5(8)
Mg1 K1 N52 C521 113.1(4)
N51 C513 C521 N52 55.5(5)
C522 N52 C521 C513 71.6(7)
C523 N52 C521 C513 -165.1(4)
K1 N52 C521 C513 -34.3(6)
C523 N52 C522 K1 118.5(4)
C521 N52 C522 K1 -116.6(8)
N51A K1 C522 N52 53.8(6)
N51 K1 C522 N52 62.6(4)
N53 K1 C522 N52 -63.4(4)
N52A K1 C522 N52 -7(3)
C2 K1 C522 N52 -156.7(4)
C3 K1 C522 N52 140.6(4)
C531 K1 C522 N52 -43.1(4)
C511 K1 C522 N52 43.4(4)
C514 K1 C522 N52 49.4(7)
Mg1 K1 C522 N52 178.0(4)
C522 N52 C523 N52A -7(9)
C521 N52 C523 N52A -132(10)
K1 N52 C523 N52A 99(9)
C522 N52 C523 C533 -72.4(5)
C521 N52 C523 C533 163.4(3)
K1 N52 C523 C533 33.7(3)
N51 K1 N51A C514 89(4)
N52 K1 N51A C514 -144.4(18)
N53 K1 N51A C514 -105.2(17)
N52A K1 N51A C514 -149(2)
C2 K1 N51A C514 143.4(15)
C3 K1 N51A C514 62.9(17)
C522 K1 N51A C514 -168.9(17)
C531 K1 N51A C514 -83.1(17)
C511 K1 N51A C514 -20.6(16)
Mg1 K1 N51A C514 92.0(17)
N51 K1 N51A C516 -145(5)
N52 K1 N51A C516 -18.7(12)
N53 K1 N51A C516 20.5(15)
N52A K1 N51A C516 -23.0(17)
C2 K1 N51A C516 -90.9(13)
C3 K1 N51A C516 -171.4(13)
C522 K1 N51A C516 -43.2(13)
C531 K1 N51A C516 42.6(14)
C511 K1 N51A C516 105.2(17)
C514 K1 N51A C516 126(2)
Mg1 K1 N51A C516 -142.2(11)
N51 K1 N51A C515 -22(3)
N52 K1 N51A C515 104.6(15)
N53 K1 N51A C515 143.8(13)
N52A K1 N51A C515 100.3(19)
C2 K1 N51A C515 32.4(17)
C3 K1 N51A C515 -48.1(15)
C522 K1 N51A C515 80.1(14)
C531 K1 N51A C515 165.9(14)
C511 K1 N51A C515 -132(2)
C514 K1 N51A C515 -111(2)
Mg1 K1 N51A C515 -19.0(17)
C516 N51A C514 K1 -125(2)
C515 N51A C514 K1 115.5(18)
N51 K1 C514 N51A -20.9(10)
N52 K1 C514 N51A 30.3(15)
N53 K1 C514 N51A 83.8(17)
N52A K1 C514 N51A 27.6(19)
C2 K1 C514 N51A -63(2)
C3 K1 C514 N51A -118.4(16)
C522 K1 C514 N51A 10.6(16)
C531 K1 C514 N51A 98.6(16)
C511 K1 C514 N51A 57(4)
Mg1 K1 C514 N51A -105.1(16)
C514 N51A C516 C524 171(3)
C515 N51A C516 C524 -74(3)
K1 N51A C516 C524 49(3)
N52 C523 N52A C524 53(8)
C533 C523 N52A C524 171.9(14)
N52 C523 N52A C525 166(12)
C533 C523 N52A C525 -75(3)
N52 C523 N52A K1 -70(9)
C533 C523 N52A K1 49.0(12)
N51A K1 N52A C524 -2(3)
N51 K1 N52A C524 6(3)
N52 K1 N52A C524 -41(11)
N53 K1 N52A C524 -135(4)
C2 K1 N52A C524 139(3)
C3 K1 N52A C524 62(4)
C522 K1 N52A C524 109(5)
C531 K1 N52A C524 -109(3)
C511 K1 N52A C524 -18(3)
C514 K1 N52A C524 -14(3)
Mg1 K1 N52A C524 115(3)
N51A K1 N52A C525 -125(3)
N51 K1 N52A C525 -117(3)
N52 K1 N52A C525 -164(16)
N53 K1 N52A C525 102(3)
C2 K1 N52A C525 16(3)
C3 K1 N52A C525 -61(3)
C522 K1 N52A C525 -13.3(14)
C531 K1 N52A C525 128(3)
C511 K1 N52A C525 -141(3)
C514 K1 N52A C525 -137(3)
Mg1 K1 N52A C525 -8(4)
N51A K1 N52A C523 113.1(15)
N51 K1 N52A C523 121.0(14)
N52 K1 N52A C523 74(13)
N53 K1 N52A C523 -19.5(11)
C2 K1 N52A C523 -105.8(13)
C3 K1 N52A C523 177.5(6)
C522 K1 N52A C523 -135(3)
C531 K1 N52A C523 5.9(11)
C511 K1 N52A C523 96.9(13)
C514 K1 N52A C523 101.1(14)
Mg1 K1 N52A C523 -129.6(12)
C525 N52A C524 C516 152(4)
C523 N52A C524 C516 -93(4)
K1 N52A C524 C516 27(5)
N51A C516 C524 N52A -52(5)
N51A K1 N53 C533 -55.3(5)
N51 K1 N53 C533 -53.02(18)
N52 K1 N53 C533 -18.40(16)
N52A K1 N53 C533 -11.9(7)
C2 K1 N53 C533 85.82(15)
C3 K1 N53 C533 148.59(14)
C522 K1 N53 C533 7.50(16)
C531 K1 N53 C533 -117.3(2)
C511 K1 N53 C533 -76.19(17)
C514 K1 N53 C533 -80.0(6)
Mg1 K1 N53 C533 108.59(14)
N51A K1 N53 C531 62.0(5)
N51 K1 N53 C531 64.32(17)
N52 K1 N53 C531 98.94(17)
N52A K1 N53 C531 105.5(7)
C2 K1 N53 C531 -156.84(15)
C3 K1 N53 C531 -94.07(17)
C522 K1 N53 C531 124.83(17)
C511 K1 N53 C531 41.15(17)
C514 K1 N53 C531 37.3(6)
Mg1 K1 N53 C531 -134.07(13)
N51A K1 N53 C532 179.3(5)
N51 K1 N53 C532 -178.42(19)
N52 K1 N53 C532 -143.8(2)
N52A K1 N53 C532 -137.3(7)
C2 K1 N53 C532 -39.58(18)
C3 K1 N53 C532 23.2(2)
C522 K1 N53 C532 -117.9(2)
C531 K1 N53 C532 117.3(2)
C511 K1 N53 C532 158.41(19)
C514 K1 N53 C532 154.6(6)
Mg1 K1 N53 C532 -16.8(2)
C533 N53 C531 K1 116.67(19)
C532 N53 C531 K1 -121.8(2)
N51A K1 C531 N53 -122.8(5)
N51 K1 C531 N53 -124.01(16)
N52 K1 C531 N53 -70.22(16)
N52A K1 C531 N53 -64.4(6)
C2 K1 C531 N53 25.23(15)
C3 K1 C531 N53 123.59(13)
C522 K1 C531 N53 -51.69(16)
C511 K1 C531 N53 -140.60(16)
C514 K1 C531 N53 -146.1(6)
Mg1 K1 C531 N53 62.84(15)
C531 N53 C533 C523 -63.7(3)
C532 N53 C533 C523 174.1(2)
K1 N53 C533 C523 44.8(2)
N52 C523 C533 N53 -55.3(3)
N52A C523 C533 N53 -66.5(14)
N63A K2 N61 C611 156.8(5)
N62A K2 N61 C611 -138.4(7)
N61A K2 N61 C611 21(3)
N62 K2 N61 C611 -140.5(3)
N63 K2 N61 C611 162.9(2)
C4 K2 N61 C611 11.1(2)
C1 K2 N61 C611 -72.5(3)
C636 K2 N61 C611 -179.1(4)
C626 K2 N61 C611 -163.2(4)
C631 K2 N61 C611 170.0(2)
C634 K2 N61 C611 157.7(4)
N63A K2 N61 C613 -86.2(5)
N62A K2 N61 C613 -21.4(6)
N61A K2 N61 C613 138(3)
N62 K2 N61 C613 -23.6(2)
N63 K2 N61 C613 -80.1(2)
C4 K2 N61 C613 128.09(19)
C1 K2 N61 C613 44.5(2)
C636 K2 N61 C613 -62.1(4)
C626 K2 N61 C613 -46.2(4)
C631 K2 N61 C613 -73.0(2)
C634 K2 N61 C613 -85.3(4)
N63A K2 N61 C612 35.4(5)
N62A K2 N61 C612 100.2(6)
N61A K2 N61 C612 -101(3)
N62 K2 N61 C612 98.1(2)
N63 K2 N61 C612 41.5(2)
C4 K2 N61 C612 -110.3(2)
C1 K2 N61 C612 166.09(18)
C636 K2 N61 C612 59.5(4)
C626 K2 N61 C612 75.4(4)
C631 K2 N61 C612 48.6(2)
C634 K2 N61 C612 36.3(5)
C611 N61 C613 C621 173.6(3)
C612 N61 C613 C621 -66.8(4)
K2 N61 C613 C621 56.3(3)
C611 N61 C613 K2 117.3(3)
C612 N61 C613 K2 -123.1(3)
N63A K2 C613 N61 97.8(5)
N62A K2 C613 N61 149.7(9)
N61A K2 C613 N61 -11.5(9)
N62 K2 C613 N61 148.7(3)
N63 K2 C613 N61 101.9(2)
C4 K2 C613 N61 -57.4(2)
C1 K2 C613 N61 -148.65(19)
C636 K2 C613 N61 116.3(4)
C626 K2 C613 N61 124.3(4)
C631 K2 C613 N61 117.9(2)
C634 K2 C613 N61 109.2(4)
N63A K2 C613 C621 -31.3(5)
N62A K2 C613 C621 20.6(9)
N61A K2 C613 C621 -140.6(8)
N61 K2 C613 C621 -129.1(3)
N62 K2 C613 C621 19.6(2)
N63 K2 C613 C621 -27.2(2)
C4 K2 C613 C621 173.51(18)
C1 K2 C613 C621 82.2(2)
C636 K2 C613 C621 -12.8(4)
C626 K2 C613 C621 -4.8(4)
C631 K2 C613 C621 -11.2(2)
C634 K2 C613 C621 -19.9(5)
N63A K2 N62 C622 -133.9(6)
N62A K2 N62 C622 94(7)
N61A K2 N62 C622 111.0(5)
N61 K2 N62 C622 113.9(3)
N63 K2 N62 C622 -133.9(3)
C4 K2 N62 C622 49.0(4)
C1 K2 N62 C622 -30.3(3)
C636 K2 N62 C622 -127.2(6)
C626 K2 N62 C622 -147.6(9)
C631 K2 N62 C622 -109.2(3)
C634 K2 N62 C622 -113.3(5)
N63A K2 N62 C621 104.0(5)
N62A K2 N62 C621 -28(7)
N61A K2 N62 C621 -11.2(5)
N61 K2 N62 C621 -8.3(2)
N63 K2 N62 C621 104.0(3)
C4 K2 N62 C621 -73.1(4)
C1 K2 N62 C621 -152.4(2)
C636 K2 N62 C621 110.6(6)
C626 K2 N62 C621 90.2(8)
C631 K2 N62 C621 128.7(3)
C634 K2 N62 C621 124.6(4)
N63A K2 N62 C623 -18.4(5)
N62A K2 N62 C623 -150(7)
N61A K2 N62 C623 -133.5(5)
N61 K2 N62 C623 -130.6(3)
N63 K2 N62 C623 -18.4(2)
C4 K2 N62 C623 164.54(17)
C1 K2 N62 C623 85.2(3)
C636 K2 N62 C623 -11.8(5)
C626 K2 N62 C623 -32.1(7)
C631 K2 N62 C623 6.3(2)
C634 K2 N62 C623 2.2(4)
C622 N62 C621 C613 -81.4(6)
C623 N62 C621 C613 160.5(4)
K2 N62 C621 C613 40.2(4)
N61 C613 C621 N62 -71.7(5)
K2 C613 C621 N62 -30.3(3)
C622 N62 C623 C633 167.7(6)
C621 N62 C623 C633 -70.9(5)
K2 N62 C623 C633 49.2(3)
N63A K2 N63 C633 168(4)
N62A K2 N63 C633 -7.3(6)
N61A K2 N63 C633 51.8(4)
N61 K2 N63 C633 46.4(2)
N62 K2 N63 C633 -11.8(2)
C4 K2 N63 C633 165.43(16)
C1 K2 N63 C633 -101.3(2)
C636 K2 N63 C633 -26.4(10)
C626 K2 N63 C633 -4.4(5)
C631 K2 N63 C633 -118.9(3)
C634 K2 N63 C633 -142.9(8)
N63A K2 N63 C631 -73(4)
N62A K2 N63 C631 111.5(6)
N61A K2 N63 C631 170.6(4)
N61 K2 N63 C631 165.22(18)
N62 K2 N63 C631 107.1(2)
C4 K2 N63 C631 -75.7(2)
C1 K2 N63 C631 17.56(19)
C636 K2 N63 C631 92.4(10)
C626 K2 N63 C631 114.5(5)
C634 K2 N63 C631 -24.1(8)
N63A K2 N63 C632 41(4)
N62A K2 N63 C632 -134.1(7)
N61A K2 N63 C632 -75.0(4)
N61 K2 N63 C632 -80.4(2)
N62 K2 N63 C632 -138.6(3)
C4 K2 N63 C632 38.6(3)
C1 K2 N63 C632 131.9(2)
C636 K2 N63 C632 -153.3(10)
C626 K2 N63 C632 -131.2(5)
C631 K2 N63 C632 114.3(3)
C634 K2 N63 C632 90.3(7)
C633 N63 C631 K2 118.1(4)
C632 N63 C631 K2 -121.1(3)
N63A K2 C631 N63 17.0(10)
N62A K2 C631 N63 -61.3(7)
N61A K2 C631 N63 -11.6(5)
N61 K2 C631 N63 -17.1(2)
N62 K2 C631 N63 -63.5(2)
C4 K2 C631 N63 132.37(17)
C1 K2 C631 N63 -162.84(18)
C636 K2 C631 N63 -38.4(7)
C626 K2 C631 N63 -47.7(4)
C634 K2 C631 N63 95(2)
C631 N63 C633 C623 -69.1(4)
C632 N63 C633 C623 172.0(3)
K2 N63 C633 C623 42.1(3)
N62 C623 C633 N63 -65.6(4)
N63A K2 N61A C616 -50.4(13)
N62A K2 N61A C616 14.4(12)
N61 K2 N61A C616 -5(2)
N62 K2 N61A C616 12.7(11)
N63 K2 N61A C616 -43.8(12)
C4 K2 N61A C616 165.5(12)
C1 K2 N61A C616 92.4(13)
C636 K2 N61A C616 -25.1(13)
C626 K2 N61A C616 -8.8(12)
C631 K2 N61A C616 -38.9(13)
C634 K2 N61A C616 -52.7(14)
N63A K2 N61A C614 -165.6(16)
N62A K2 N61A C614 -100.7(17)
N61 K2 N61A C614 -120(4)
N62 K2 N61A C614 -102.4(16)
N63 K2 N61A C614 -159.0(15)
C4 K2 N61A C614 50.3(15)
C1 K2 N61A C614 -22.8(18)
C636 K2 N61A C614 -140.3(16)
C626 K2 N61A C614 -123.9(16)
C631 K2 N61A C614 -154.0(14)
C634 K2 N61A C614 -167.9(15)
N63A K2 N61A C615 67.5(13)
N62A K2 N61A C615 132.3(14)
N61 K2 N61A C615 113(3)
N62 K2 N61A C615 130.6(13)
N63 K2 N61A C615 74.0(12)
C4 K2 N61A C615 -76.7(12)
C1 K2 N61A C615 -149.8(10)
C636 K2 N61A C615 92.7(12)
C626 K2 N61A C615 109.1(13)
C631 K2 N61A C615 79.0(12)
C634 K2 N61A C615 65.1(13)
C614 N61A C616 C624 85(2)
C615 N61A C616 C624 -158.2(17)
K2 N61A C616 C624 -37.2(19)
N63A K2 N62A C625 -131(2)
N61A K2 N62A C625 113(2)
N61 K2 N62A C625 117(2)
N62 K2 N62A C625 -84(8)
N63 K2 N62A C625 -130(2)
C4 K2 N62A C625 57(2)
C1 K2 N62A C625 -28(2)
C636 K2 N62A C625 -122(2)
C626 K2 N62A C625 -135(3)
C631 K2 N62A C625 -107(2)
C634 K2 N62A C625 -111(2)
N63A K2 N62A C626 4.2(13)
N61A K2 N62A C626 -111.6(15)
N61 K2 N62A C626 -108.3(15)
N62 K2 N62A C626 51(6)
N63 K2 N62A C626 4.8(11)
C4 K2 N62A C626 -168.5(8)
C1 K2 N62A C626 107.2(13)
C636 K2 N62A C626 12.8(11)
C631 K2 N62A C626 28.2(12)
C634 K2 N62A C626 23.7(13)
N63A K2 N62A C624 123.5(17)
N61A K2 N62A C624 7.6(14)
N61 K2 N62A C624 11.0(13)
N62 K2 N62A C624 170(9)
N63 K2 N62A C624 124.1(17)
C4 K2 N62A C624 -49(2)
C1 K2 N62A C624 -133.6(15)
C636 K2 N62A C624 132(2)
C626 K2 N62A C624 119(3)
C631 K2 N62A C624 147.5(17)
C634 K2 N62A C624 143.0(16)
C625 N62A C624 C616 -148(3)
C626 N62A C624 C616 83(3)
K2 N62A C624 C616 -32(2)
N61A C616 C624 N62A 51(3)
C625 N62A C626 C636 103(4)
C624 N62A C626 C636 -143(2)
K2 N62A C626 C636 -25(2)
C625 N62A C626 K2 128(4)
C624 N62A C626 K2 -117(3)
N63A K2 C626 N62A -174.7(16)
N61A K2 C626 N62A 61.7(14)
N61 K2 C626 N62A 61.2(14)
N62 K2 C626 N62A -11.7(15)
N63 K2 C626 N62A -173.5(15)
C4 K2 C626 N62A 33(2)
C1 K2 C626 N62A -78.2(14)
C636 K2 C626 N62A -157.5(19)
C631 K2 C626 N62A -146.5(15)
C634 K2 C626 N62A -153.8(15)
N63A K2 C626 C636 -17.2(10)
N62A K2 C626 C636 157.5(19)
N61A K2 C626 C636 -140.8(12)
N61 K2 C626 C636 -141.4(12)
N62 K2 C626 C636 145.8(16)
N63 K2 C626 C636 -16.0(9)
C4 K2 C626 C636 -169.3(12)
C1 K2 C626 C636 79.3(11)
C631 K2 C626 C636 11.0(10)
C634 K2 C626 C636 3.7(11)
N62A K2 N63A C636 15.2(12)
N61A K2 N63A C636 76.2(12)
N61 K2 N63A C636 70.0(11)
N62 K2 N63A C636 10.9(10)
N63 K2 N63A C636 11(3)
C4 K2 N63A C636 -171.5(8)
C1 K2 N63A C636 -80.5(11)
C626 K2 N63A C636 17.5(10)
C631 K2 N63A C636 -80.6(13)
C634 K2 N63A C636 -108.2(17)
N62A K2 N63A C635 -92.2(17)
N61A K2 N63A C635 -31.1(16)
N61 K2 N63A C635 -37.3(16)
N62 K2 N63A C635 -96.4(15)
N63 K2 N63A C635 -97(4)
C4 K2 N63A C635 81.2(16)
C1 K2 N63A C635 172.2(15)
C636 K2 N63A C635 -107(2)
C626 K2 N63A C635 -89.9(16)
C631 K2 N63A C635 172(2)
C634 K2 N63A C635 144(2)
N62A K2 N63A C634 123.4(14)
N61A K2 N63A C634 -175.6(12)
N61 K2 N63A C634 178.2(12)
N62 K2 N63A C634 119.1(13)
N63 K2 N63A C634 119(5)
C4 K2 N63A C634 -63.3(15)
C1 K2 N63A C634 27.7(13)
C636 K2 N63A C634 108.2(17)
C626 K2 N63A C634 125.7(15)
C631 K2 N63A C634 27.6(9)
C636 N63A C634 K2 105(2)
C635 N63A C634 K2 -144(2)
N62A K2 C634 N63A -53.5(14)
N61A K2 C634 N63A 5.5(15)
N61 K2 C634 N63A -2.1(14)
N62 K2 C634 N63A -56.1(13)
N63 K2 C634 N63A -13.3(12)
C4 K2 C634 N63A 135.2(12)
C1 K2 C634 N63A -153.1(13)
C636 K2 C634 N63A -40.4(10)
C626 K2 C634 N63A -42.9(13)
C631 K2 C634 N63A -77(2)
C635 N63A C636 C626 83(3)
C634 N63A C636 C626 -151(2)
K2 N63A C636 C626 -40(2)
C635 N63A C636 K2 122.9(17)
C634 N63A C636 K2 -111(2)
N62A C626 C636 N63A 53(3)
K2 C626 C636 N63A 32(2)
N62A C626 C636 K2 20(2)
N62A K2 C636 N63A -160.7(16)
N61A K2 C636 N63A -109.6(12)
N61 K2 C636 N63A -112.6(12)
N62 K2 C636 N63A -165.5(14)
N63 K2 C636 N63A -4.1(12)
C4 K2 C636 N63A 22(2)
C1 K2 C636 N63A 105.0(12)
C626 K2 C636 N63A -148.6(19)
C631 K2 C636 N63A 49.3(11)
C634 K2 C636 N63A 36.7(10)
N63A K2 C636 C626 148.6(19)
N62A K2 C636 C626 -12.1(11)
N61A K2 C636 C626 39.0(12)
N61 K2 C636 C626 36.0(11)
N62 K2 C636 C626 -16.8(9)
N63 K2 C636 C626 144.6(19)
C4 K2 C636 C626 170.9(9)
C1 K2 C636 C626 -106.4(11)
C631 K2 C636 C626 -162.1(16)
C634 K2 C636 C626 -174.7(16)
